data_4131018
loop_
_publ_author_name
'Hau, Sam C. K.'
'Yeung, Margaret C.-L.'
'Yam, Vivian W.-W.'
'Mak, Thomas C. W.'

_publ_section_title
;
 Assembly of Heterometallic Silver(I)-Copper(I) Alkyl-1,3-diynyl Clusters
 via Inner-Core Expansion.
;
_journal_issue 41
_journal_name_full 'Journal of the American Chemical Society'
_journal_page_first 13732
_journal_page_last 13739
_journal_paper_doi 10.1021/jacs.6b08674
_journal_volume 138
_journal_year 2016
_chemical_formula_sum 'C208 H198 Ag10 Cu2 F12 P8'
_chemical_formula_weight 4379.20
_space_group_IT_number 2
_space_group_name_Hall '-P 1'
_space_group_name_H-M_alt 'P -1'
_symmetry_cell_setting triclinic
_symmetry_space_group_name_H-M 'P -1'
_atom_sites_solution_hydrogens geom
_atom_sites_solution_primary direct
_atom_sites_solution_secondary difmap
_audit_creation_method SHELXL-97
_cell_angle_alpha 64.357(2)
_cell_angle_beta 67.868(2)
_cell_angle_gamma 83.347(2)
_cell_formula_units_Z 1
_cell_length_a 16.1392(15)
_cell_length_b 18.1415(17)
_cell_length_c 18.8643(18)
_cell_measurement_reflns_used 9909
_cell_measurement_temperature 173(2)
_cell_measurement_theta_max 27.84
_cell_measurement_theta_min 2.34
_cell_volume 4605.0(8)
_computing_cell_refinement SAINT(Bruker,2001)
_computing_data_collection APEX2(Bruker,2003)
_computing_data_reduction APEX2(Bruker,2003)
_computing_molecular_graphics DIAMOND
_computing_publication_material 'SHELXL-97 (Sheldrick, 1997)'
_computing_structure_refinement 'SHELXL-97 (Sheldrick, 1997)'
_computing_structure_solution 'SHELXS-97 (Sheldrick, 1997)'
_diffrn_ambient_temperature 173(2)
_diffrn_measured_fraction_theta_full 0.996
_diffrn_measured_fraction_theta_max 0.996
_diffrn_measurement_device_type 'Bruker APEX II CCD diffractometer'
_diffrn_measurement_method '\f and \w scan'
_diffrn_radiation_monochromator graphite
_diffrn_radiation_source 'fine-focus sealed tube'
_diffrn_radiation_type MoK\a
_diffrn_radiation_wavelength 0.71073
_diffrn_reflns_av_R_equivalents 0.0913
_diffrn_reflns_av_sigmaI/netI 0.0864
_diffrn_reflns_limit_h_max 19
_diffrn_reflns_limit_h_min -18
_diffrn_reflns_limit_k_max 21
_diffrn_reflns_limit_k_min -21
_diffrn_reflns_limit_l_max 22
_diffrn_reflns_limit_l_min -22
_diffrn_reflns_number 64805
_diffrn_reflns_theta_full 25.25
_diffrn_reflns_theta_max 25.25
_diffrn_reflns_theta_min 1.50
_exptl_absorpt_coefficient_mu 1.398
_exptl_absorpt_correction_T_max 0.6791
_exptl_absorpt_correction_T_min 0.5416
_exptl_absorpt_correction_type multi-scan
_exptl_crystal_colour yellow
_exptl_crystal_density_diffrn 1.579
_exptl_crystal_density_method 'not measured'
_exptl_crystal_description block
_exptl_crystal_F_000 2202
_exptl_crystal_size_max 0.50
_exptl_crystal_size_mid 0.40
_exptl_crystal_size_min 0.30
_refine_diff_density_max 1.744
_refine_diff_density_min -1.712
_refine_diff_density_rms 0.191
_refine_ls_extinction_method none
_refine_ls_goodness_of_fit_ref 1.070
_refine_ls_hydrogen_treatment mixed
_refine_ls_matrix_type full
_refine_ls_number_parameters 1041
_refine_ls_number_reflns 16623
_refine_ls_number_restraints 1
_refine_ls_restrained_S_all 1.070
_refine_ls_R_factor_all 0.0864
_refine_ls_R_factor_gt 0.0681
_refine_ls_shift/su_max 0.001
_refine_ls_shift/su_mean 0.000
_refine_ls_structure_factor_coef Fsqd
_refine_ls_weighting_details 'calc w=1/[\s^2^(Fo^2^)+(0.1186P)^2^+5.8797P] where P=(Fo^2^+2Fc^2^)/3'
_refine_ls_weighting_scheme calc
_refine_ls_wR_factor_gt 0.1792
_refine_ls_wR_factor_ref 0.2016
_reflns_number_gt 12953
_reflns_number_total 16623
_reflns_threshold_expression >2sigma(I)
_cod_data_source_file ja6b08674_si_002.cif
_cod_data_source_block 6
_cod_depositor_comments
;
The following automatic conversions were performed:

data item '_symmetry_cell_setting' value 'Triclinic' was changed to
'triclinic' in accordance with the
/home/saulius/struct/COD-crude-data/automatic-downloads/DataCite-retrospective/ACS/depositions/lib/dictionaries/cif_core.dic
dictionary named 'cif_core.dic' version 2.4.2 last updated on
2011-04-26.

Automatic conversion script
Id: cif_fix_values 6909 2019-04-08 15:41:33Z antanas 
;
_cod_original_cell_volume 4605.0(7)
_cod_original_sg_symbol_H-M 'P-1   '
_cod_database_code 4131018

loop_
_symmetry_equiv_pos_as_xyz
'x, y, z'
'-x, -y, -z'

loop_
_atom_site_label
_atom_site_type_symbol
_atom_site_fract_x
_atom_site_fract_y
_atom_site_fract_z
_atom_site_U_iso_or_equiv
_atom_site_adp_type
_atom_site_occupancy
_atom_site_symmetry_multiplicity
_atom_site_calc_flag
_atom_site_refinement_flags
Ag1 Ag 0.03013(3) 0.39721(3) 0.54562(3) 0.03872(15) Uani 1 1 d .
Ag2 Ag -0.00662(3) 0.46690(3) 0.40073(3) 0.03847(15) Uani 1 1 d .
Ag3 Ag 0.19453(4) 0.49159(3) 0.36754(3) 0.03830(15) Uani 1 1 d .
Ag4 Ag 0.20243(3) 0.64779(3) 0.49200(3) 0.03629(15) Uani 1 1 d .
Ag5 Ag 0.09881(4) 0.37217(3) 0.67969(3) 0.04434(17) Uani 1 1 d .
Cu1 Cu 0.19073(5) 0.49244(4) 0.51457(4) 0.02637(18) Uani 1 1 d .
P1 P 0.30695(11) 0.73385(10) 0.49120(10) 0.0297(3) Uani 1 1 d .
P2 P 0.25283(10) 0.44640(10) 0.25408(9) 0.0280(3) Uani 1 1 d .
P3 P 0.12270(11) 0.24973(10) 0.78994(10) 0.0334(4) Uani 1 1 d .
P4 P 0.67159(13) 0.10977(11) 0.17053(11) 0.0419(4) Uani 1 1 d .
F1 F 0.7000(4) 0.2016(3) 0.1481(3) 0.0612(12) Uani 1 1 d .
F2 F 0.6453(4) 0.0195(3) 0.1932(3) 0.0734(15) Uani 1 1 d .
F3 F 0.7396(4) 0.0770(3) 0.2179(3) 0.0781(16) Uani 1 1 d .
F4 F 0.7491(4) 0.1154(3) 0.0857(3) 0.0732(15) Uani 1 1 d .
F5 F 0.5953(4) 0.1058(3) 0.2549(3) 0.0746(15) Uani 1 1 d .
F6 F 0.6041(4) 0.1421(4) 0.1215(4) 0.0860(17) Uani 1 1 d .
C1 C -0.0429(5) 0.3470(4) 0.4936(5) 0.0387(16) Uani 1 1 d .
C2 C -0.0602(5) 0.2730(4) 0.5292(5) 0.0399(16) Uani 1 1 d .
C3 C -0.0708(5) 0.1886(4) 0.5660(5) 0.0421(16) Uani 1 1 d .
C4 C -0.0764(5) 0.1161(4) 0.5915(5) 0.0467(18) Uani 1 1 d .
C5 C -0.0859(5) 0.0252(4) 0.6277(5) 0.0422(16) Uani 1 1 d .
H5A H -0.0249 0.0038 0.6219 0.051 Uiso 1 1 calc R
C6 C -0.1238(6) -0.0029(4) 0.5802(5) 0.0481(18) Uani 1 1 d .
H6A H -0.1842 0.0180 0.5846 0.058 Uiso 1 1 calc R
H6B H -0.0848 0.0198 0.5197 0.058 Uiso 1 1 calc R
C7 C -0.1298(6) -0.0958(5) 0.6166(5) 0.0505(19) Uani 1 1 d .
H7A H -0.0687 -0.1161 0.6074 0.061 Uiso 1 1 calc R
H7B H -0.1569 -0.1130 0.5866 0.061 Uiso 1 1 calc R
C8 C -0.1861(6) -0.1334(5) 0.7111(5) 0.055(2) Uani 1 1 d .
H8A H -0.2488 -0.1177 0.7200 0.066 Uiso 1 1 calc R
H8B H -0.1860 -0.1939 0.7337 0.066 Uiso 1 1 calc R
C9 C -0.1489(6) -0.1043(5) 0.7578(5) 0.057(2) Uani 1 1 d .
H9A H -0.0884 -0.1249 0.7535 0.068 Uiso 1 1 calc R
H9B H -0.1879 -0.1268 0.8183 0.068 Uiso 1 1 calc R
C10 C -0.1432(6) -0.0095(5) 0.7206(5) 0.0489(18) Uani 1 1 d .
H10A H -0.2040 0.0111 0.7284 0.059 Uiso 1 1 calc R
H10B H -0.1168 0.0083 0.7507 0.059 Uiso 1 1 calc R
C11 C 0.1787(4) 0.3854(4) 0.5156(4) 0.0320(14) Uani 1 1 d .
C12 C 0.2040(4) 0.3159(4) 0.5254(4) 0.0324(14) Uani 1 1 d .
C13 C 0.2329(5) 0.2389(4) 0.5407(4) 0.0433(17) Uani 1 1 d .
C14 C 0.2556(5) 0.1687(4) 0.5628(4) 0.0437(17) Uani 1 1 d .
C15 C 0.2835(5) 0.0843(4) 0.5875(5) 0.053(2) Uani 1 1 d .
H15A H 0.2464 0.0515 0.6482 0.063 Uiso 1 1 calc R
C16 C 0.2677(5) 0.0468(5) 0.5356(6) 0.060(2) Uani 1 1 d .
H16A H 0.2772 -0.0126 0.5595 0.072 Uiso 1 1 calc R
H16B H 0.2047 0.0533 0.5390 0.072 Uiso 1 1 calc R
C17 C 0.3288(6) 0.0857(5) 0.4451(6) 0.055(2) Uani 1 1 d .
H17A H 0.3145 0.1437 0.4194 0.066 Uiso 1 1 calc R
H17B H 0.3186 0.0574 0.4142 0.066 Uiso 1 1 calc R
C18 C 0.4261(5) 0.0821(5) 0.4358(5) 0.0495(18) Uani 1 1 d .
H18A H 0.4424 0.0242 0.4558 0.059 Uiso 1 1 calc R
H18B H 0.4641 0.1112 0.3754 0.059 Uiso 1 1 calc R
C19 C 0.4436(5) 0.1203(4) 0.4855(5) 0.0457(18) Uani 1 1 d .
H19A H 0.4340 0.1796 0.4609 0.055 Uiso 1 1 calc R
H19B H 0.5070 0.1142 0.4805 0.055 Uiso 1 1 calc R
C20 C 0.3838(5) 0.0824(5) 0.5786(5) 0.0514(19) Uani 1 1 d .
H20A H 0.3936 0.1134 0.6072 0.062 Uiso 1 1 calc R
H20B H 0.3992 0.0252 0.6059 0.062 Uiso 1 1 calc R
C21 C 0.0572(4) 0.5828(4) 0.3317(4) 0.0382(15) Uani 1 1 d .
C22 C 0.0917(4) 0.6518(4) 0.2871(4) 0.0364(15) Uani 1 1 d .
C23 C 0.1354(5) 0.7279(4) 0.2363(4) 0.0423(16) Uani 1 1 d .
C24 C 0.1748(5) 0.7956(5) 0.1927(5) 0.0468(18) Uani 1 1 d .
C25 C 0.2207(5) 0.8778(4) 0.1400(5) 0.0480(18) Uani 1 1 d .
H25A H 0.2278 0.8991 0.1784 0.058 Uiso 1 1 calc R
C26 C 0.3130(5) 0.8752(5) 0.0790(5) 0.0516(19) Uani 1 1 d .
H26A H 0.3080 0.8537 0.0406 0.062 Uiso 1 1 calc R
H26B H 0.3494 0.8381 0.1107 0.062 Uiso 1 1 calc R
C27 C 0.3593(6) 0.9612(5) 0.0272(5) 0.059(2) Uani 1 1 d .
H27A H 0.3705 0.9795 0.0653 0.071 Uiso 1 1 calc R
H27B H 0.4181 0.9587 -0.0146 0.071 Uiso 1 1 calc R
C28 C 0.3050(7) 1.0232(5) -0.0187(5) 0.064(2) Uani 1 1 d .
H28A H 0.3359 1.0782 -0.0479 0.077 Uiso 1 1 calc R
H28B H 0.2994 1.0089 -0.0618 0.077 Uiso 1 1 calc R
C29 C 0.2129(7) 1.0246(5) 0.0433(6) 0.068(3) Uani 1 1 d .
H29A H 0.1770 1.0639 0.0126 0.081 Uiso 1 1 calc R
H29B H 0.2184 1.0429 0.0838 0.081 Uiso 1 1 calc R
C30 C 0.1642(6) 0.9364(5) 0.0927(6) 0.060(2) Uani 1 1 d .
H30A H 0.1038 0.9375 0.1330 0.071 Uiso 1 1 calc R
H30B H 0.1576 0.9181 0.0526 0.071 Uiso 1 1 calc R
C31 C 0.2587(4) 0.5782(4) 0.4017(4) 0.0308(13) Uani 1 1 d .
C32 C 0.3125(4) 0.6134(4) 0.3300(4) 0.0351(14) Uani 1 1 d .
C33 C 0.3743(4) 0.6524(4) 0.2484(4) 0.0372(15) Uani 1 1 d .
C34 C 0.4242(5) 0.6841(4) 0.1775(5) 0.0436(17) Uani 1 1 d .
C35 C 0.4855(5) 0.7153(4) 0.0876(4) 0.0421(16) Uani 1 1 d .
H35A H 0.4477 0.7304 0.0523 0.050 Uiso 1 1 calc R
C36 C 0.5434(6) 0.7916(5) 0.0584(5) 0.053(2) Uani 1 1 d .
H36A H 0.5828 0.7787 0.0913 0.063 Uiso 1 1 calc R
H36B H 0.5048 0.8357 0.0676 0.063 Uiso 1 1 calc R
C37 C 0.6011(6) 0.8204(6) -0.0369(5) 0.064(2) Uani 1 1 d .
H37A H 0.5614 0.8359 -0.0698 0.076 Uiso 1 1 calc R
H37B H 0.6396 0.8693 -0.0565 0.076 Uiso 1 1 calc R
C38 C 0.6588(6) 0.7534(6) -0.0521(5) 0.065(2) Uani 1 1 d .
H38A H 0.7024 0.7419 -0.0237 0.078 Uiso 1 1 calc R
H38B H 0.6930 0.7722 -0.1134 0.078 Uiso 1 1 calc R
C39 C 0.6041(6) 0.6756(5) -0.0197(5) 0.056(2) Uani 1 1 d .
H39A H 0.6451 0.6322 -0.0268 0.068 Uiso 1 1 calc R
H39B H 0.5668 0.6852 -0.0539 0.068 Uiso 1 1 calc R
C40 C 0.5431(5) 0.6463(5) 0.0738(5) 0.0502(19) Uani 1 1 d .
H40A H 0.5041 0.5986 0.0909 0.060 Uiso 1 1 calc R
H40B H 0.5802 0.6288 0.1093 0.060 Uiso 1 1 calc R
C41 C 0.1607(4) 0.5075(4) 0.6189(4) 0.0323(14) Uani 1 1 d .
C42 C 0.1510(6) 0.5174(6) 0.6806(5) 0.059(2) Uani 1 1 d .
C43 C 0.1449(13) 0.5286(11) 0.7512(12) 0.143(6) Uiso 1 1 d .
C44 C 0.132(6) 0.544(5) 0.846(3) 0.66(6) Uiso 1 1 d D
C45 C 0.1112(13) 0.5541(12) 0.9278(13) 0.144(6) Uiso 1 1 d D
C46 C 0.1814(9) 0.6242(8) 0.8620(9) 0.102(4) Uiso 1 1 d .
C47 C 0.2757(8) 0.6020(7) 0.8427(7) 0.081(3) Uiso 1 1 d .
C48 C 0.2996(11) 0.5179(10) 0.8693(10) 0.122(5) Uiso 1 1 d .
C49 C 0.2284(9) 0.4511(8) 0.9203(8) 0.091(3) Uiso 1 1 d .
C50 C 0.1346(11) 0.4690(10) 0.9449(11) 0.123(5) Uiso 1 1 d .
C51 C 0.4058(4) 0.6800(4) 0.5052(4) 0.0348(14) Uani 1 1 d .
C52 C 0.4921(5) 0.7164(5) 0.4655(5) 0.0480(18) Uani 1 1 d .
H52A H 0.5013 0.7733 0.4291 0.058 Uiso 1 1 calc R
C53 C 0.5637(5) 0.6722(6) 0.4779(5) 0.055(2) Uani 1 1 d .
H53A H 0.6221 0.6984 0.4499 0.066 Uiso 1 1 calc R
C54 C 0.5522(6) 0.5910(6) 0.5300(6) 0.061(2) Uani 1 1 d .
H54A H 0.6026 0.5609 0.5382 0.074 Uiso 1 1 calc R
C55 C 0.4699(6) 0.5527(6) 0.5702(8) 0.085(4) Uani 1 1 d .
H55A H 0.4623 0.4960 0.6069 0.102 Uiso 1 1 calc R
C56 C 0.3952(6) 0.5974(5) 0.5573(7) 0.078(3) Uani 1 1 d .
H56A H 0.3373 0.5703 0.5848 0.093 Uiso 1 1 calc R
C57 C 0.3504(4) 0.8266(4) 0.3931(4) 0.0308(13) Uani 1 1 d .
C58 C 0.3859(5) 0.8960(4) 0.3890(4) 0.0395(15) Uani 1 1 d .
H58A H 0.3846 0.8977 0.4390 0.047 Uiso 1 1 calc R
C59 C 0.4223(5) 0.9608(4) 0.3127(5) 0.0479(18) Uani 1 1 d .
H59A H 0.4460 1.0078 0.3102 0.057 Uiso 1 1 calc R
C60 C 0.4256(5) 0.9599(5) 0.2391(5) 0.0476(18) Uani 1 1 d .
H60A H 0.4524 1.0054 0.1866 0.057 Uiso 1 1 calc R
C61 C 0.3901(6) 0.8932(5) 0.2420(5) 0.0499(19) Uani 1 1 d .
H61A H 0.3912 0.8927 0.1915 0.060 Uiso 1 1 calc R
C62 C 0.3525(5) 0.8262(4) 0.3189(4) 0.0417(16) Uani 1 1 d .
H62A H 0.3281 0.7799 0.3208 0.050 Uiso 1 1 calc R
C63 C 0.2657(4) 0.7739(4) 0.5719(4) 0.0325(14) Uani 1 1 d .
C64 C 0.1820(4) 0.8090(4) 0.5825(5) 0.0413(16) Uani 1 1 d .
H64A H 0.1490 0.8092 0.5500 0.050 Uiso 1 1 calc R
C65 C 0.1477(5) 0.8427(4) 0.6393(5) 0.0451(17) Uani 1 1 d .
H65A H 0.0917 0.8673 0.6453 0.054 Uiso 1 1 calc R
C66 C 0.1952(5) 0.8409(4) 0.6887(4) 0.0452(17) Uani 1 1 d .
H66A H 0.1709 0.8631 0.7292 0.054 Uiso 1 1 calc R
C67 C 0.2774(6) 0.8069(5) 0.6781(5) 0.0482(18) Uani 1 1 d .
H67A H 0.3101 0.8063 0.7109 0.058 Uiso 1 1 calc R
C68 C 0.3128(5) 0.7733(4) 0.6200(4) 0.0402(16) Uani 1 1 d .
H68A H 0.3695 0.7499 0.6133 0.048 Uiso 1 1 calc R
C69 C 0.1675(5) 0.3947(5) 0.2481(4) 0.0423(16) Uani 1 1 d .
C70 C 0.1113(5) 0.3351(4) 0.3171(5) 0.0449(17) Uani 1 1 d .
H70A H 0.1200 0.3171 0.3690 0.054 Uiso 1 1 calc R
C71 C 0.0417(5) 0.2990(5) 0.3161(5) 0.0497(19) Uani 1 1 d .
H71A H 0.0001 0.2616 0.3679 0.060 Uiso 1 1 calc R
C72 C 0.0315(8) 0.3150(8) 0.2452(7) 0.101(5) Uani 1 1 d .
H72A H -0.0213 0.2961 0.2456 0.121 Uiso 1 1 calc R
C73 C 0.1002(11) 0.3604(10) 0.1687(8) 0.143(7) Uani 1 1 d .
H73A H 0.1059 0.3590 0.1173 0.171 Uiso 1 1 calc R
C74 C 0.1610(11) 0.4088(11) 0.1720(7) 0.181(11) Uani 1 1 d .
H74A H 0.1977 0.4515 0.1214 0.217 Uiso 1 1 calc R
C75 C 0.3013(4) 0.5264(4) 0.1465(4) 0.0289(13) Uani 1 1 d .
C76 C 0.3677(5) 0.5105(4) 0.0828(4) 0.0411(16) Uani 1 1 d .
H76A H 0.3921 0.4581 0.0949 0.049 Uiso 1 1 calc R
C77 C 0.3979(5) 0.5722(5) 0.0011(4) 0.0464(18) Uani 1 1 d .
H77A H 0.4429 0.5614 -0.0427 0.056 Uiso 1 1 calc R
C78 C 0.3639(5) 0.6485(4) -0.0175(4) 0.0431(17) Uani 1 1 d .
H78A H 0.3852 0.6898 -0.0737 0.052 Uiso 1 1 calc R
C79 C 0.2997(5) 0.6648(4) 0.0449(4) 0.0481(18) Uani 1 1 d .
H79A H 0.2767 0.7178 0.0323 0.058 Uiso 1 1 calc R
C80 C 0.2678(5) 0.6039(4) 0.1269(4) 0.0462(18) Uani 1 1 d .
H80A H 0.2227 0.6154 0.1701 0.055 Uiso 1 1 calc R
C81 C 0.3425(4) 0.3766(4) 0.2635(4) 0.0308(13) Uani 1 1 d .
C82 C 0.3569(5) 0.3133(4) 0.2362(4) 0.0406(16) Uani 1 1 d .
H82A H 0.3150 0.3021 0.2172 0.049 Uiso 1 1 calc R
C83 C 0.4316(6) 0.2677(4) 0.2371(5) 0.051(2) Uani 1 1 d .
H83A H 0.4410 0.2251 0.2188 0.062 Uiso 1 1 calc R
C84 C 0.4923(6) 0.2839(5) 0.2644(5) 0.057(2) Uani 1 1 d .
H84A H 0.5446 0.2536 0.2635 0.068 Uiso 1 1 calc R
C85 C 0.4769(6) 0.3450(6) 0.2934(5) 0.059(2) Uani 1 1 d .
H85A H 0.5179 0.3553 0.3138 0.070 Uiso 1 1 calc R
C86 C 0.4023(5) 0.3904(5) 0.2927(5) 0.0458(17) Uani 1 1 d .
H86A H 0.3923 0.4318 0.3126 0.055 Uiso 1 1 calc R
C87 C 0.0701(5) 0.2445(4) 0.8971(4) 0.0367(15) Uani 1 1 d .
C88 C 0.1183(6) 0.2346(5) 0.9478(4) 0.0485(18) Uani 1 1 d .
H88A H 0.1813 0.2303 0.9274 0.058 Uiso 1 1 calc R
C89 C 0.0740(6) 0.2310(5) 1.0283(5) 0.058(2) Uani 1 1 d .
H89A H 0.1071 0.2263 1.0623 0.069 Uiso 1 1 calc R
C90 C -0.0178(7) 0.2344(5) 1.0589(5) 0.066(3) Uani 1 1 d .
H90A H -0.0478 0.2312 1.1143 0.080 Uiso 1 1 calc R
C91 C -0.0657(6) 0.2424(6) 1.0104(6) 0.070(3) Uani 1 1 d .
H91A H -0.1291 0.2439 1.0320 0.084 Uiso 1 1 calc R
C92 C -0.0210(5) 0.2483(6) 0.9285(5) 0.059(2) Uani 1 1 d .
H92A H -0.0544 0.2551 0.8941 0.070 Uiso 1 1 calc R
C93 C 0.0909(4) 0.1515(4) 0.7995(4) 0.0362(15) Uani 1 1 d .
C94 C 0.0750(4) 0.1492(5) 0.7339(4) 0.0414(16) Uani 1 1 d .
H94A H 0.0751 0.1986 0.6869 0.050 Uiso 1 1 calc R
C95 C 0.0585(5) 0.0731(5) 0.7367(5) 0.0527(19) Uani 1 1 d .
H95A H 0.0486 0.0711 0.6909 0.063 Uiso 1 1 calc R
C96 C 0.0568(5) 0.0009(5) 0.8063(6) 0.056(2) Uani 1 1 d .
H96A H 0.0468 -0.0503 0.8077 0.067 Uiso 1 1 calc R
C97 C 0.0698(5) 0.0039(4) 0.8734(6) 0.054(2) Uani 1 1 d .
H97A H 0.0663 -0.0453 0.9218 0.065 Uiso 1 1 calc R
C98 C 0.0876(5) 0.0776(5) 0.8705(5) 0.053(2) Uani 1 1 d .
H98A H 0.0978 0.0790 0.9164 0.063 Uiso 1 1 calc R
C99 C 0.2414(5) 0.2469(4) 0.7716(4) 0.0397(16) Uani 1 1 d .
C100 C 0.2919(5) 0.1794(5) 0.7714(4) 0.0444(17) Uani 1 1 d .
H10C H 0.2642 0.1307 0.7812 0.053 Uiso 1 1 calc R
C101 C 0.3825(5) 0.1827(5) 0.7569(5) 0.0511(19) Uani 1 1 d .
H10D H 0.4166 0.1366 0.7559 0.061 Uiso 1 1 calc R
C102 C 0.4229(5) 0.2516(6) 0.7442(5) 0.058(2) Uani 1 1 d .
H10E H 0.4847 0.2527 0.7359 0.069 Uiso 1 1 calc R
C103 C 0.3746(6) 0.3197(6) 0.7433(5) 0.059(2) Uani 1 1 d .
H10F H 0.4038 0.3677 0.7332 0.071 Uiso 1 1 calc R
C104 C 0.2838(5) 0.3190(5) 0.7570(5) 0.0513(19) Uani 1 1 d .
H10G H 0.2507 0.3659 0.7566 0.062 Uiso 1 1 calc R

loop_
_atom_site_aniso_label
_atom_site_aniso_U_11
_atom_site_aniso_U_22
_atom_site_aniso_U_33
_atom_site_aniso_U_23
_atom_site_aniso_U_13
_atom_site_aniso_U_12
Ag1 0.0351(3) 0.0432(3) 0.0445(3) -0.0219(2) -0.0163(2) -0.0017(2)
Ag2 0.0387(3) 0.0342(3) 0.0454(3) -0.0180(2) -0.0171(2) 0.0027(2)
Ag3 0.0453(3) 0.0402(3) 0.0286(3) -0.0178(2) -0.0084(2) 0.0006(2)
Ag4 0.0357(3) 0.0312(3) 0.0489(3) -0.0200(2) -0.0178(2) -0.0020(2)
Ag5 0.0563(4) 0.0327(3) 0.0398(3) -0.0023(2) -0.0276(3) -0.0006(2)
Cu1 0.0256(4) 0.0260(4) 0.0261(4) -0.0109(3) -0.0082(3) 0.0013(3)
P1 0.0291(8) 0.0274(8) 0.0367(9) -0.0140(7) -0.0150(7) -0.0010(6)
P2 0.0260(8) 0.0324(8) 0.0238(8) -0.0119(6) -0.0070(6) 0.0010(6)
P3 0.0291(9) 0.0328(9) 0.0284(8) -0.0048(7) -0.0101(7) 0.0026(7)
P4 0.0471(11) 0.0390(10) 0.0347(9) -0.0149(8) -0.0104(8) 0.0013(8)
F1 0.086(4) 0.042(2) 0.054(3) -0.011(2) -0.031(3) -0.005(2)
F2 0.086(4) 0.048(3) 0.073(3) -0.027(2) -0.011(3) -0.008(3)
F3 0.098(4) 0.079(4) 0.076(4) -0.037(3) -0.056(3) 0.036(3)
F4 0.069(3) 0.092(4) 0.054(3) -0.039(3) -0.002(3) -0.013(3)
F5 0.069(3) 0.073(3) 0.062(3) -0.037(3) 0.011(3) -0.005(3)
F6 0.086(4) 0.088(4) 0.114(5) -0.044(4) -0.067(4) 0.012(3)
C1 0.034(4) 0.037(4) 0.060(4) -0.031(3) -0.022(3) 0.004(3)
C2 0.035(4) 0.040(4) 0.058(4) -0.024(3) -0.026(3) 0.001(3)
C3 0.044(4) 0.035(4) 0.053(4) -0.018(3) -0.025(3) 0.005(3)
C4 0.050(4) 0.037(4) 0.056(5) -0.020(3) -0.022(4) 0.003(3)
C5 0.034(4) 0.037(4) 0.049(4) -0.013(3) -0.013(3) -0.004(3)
C6 0.055(5) 0.044(4) 0.051(4) -0.020(3) -0.026(4) 0.008(3)
C7 0.054(5) 0.046(4) 0.056(5) -0.025(4) -0.020(4) -0.001(4)
C8 0.053(5) 0.041(4) 0.061(5) -0.019(4) -0.010(4) -0.010(4)
C9 0.061(5) 0.057(5) 0.042(4) -0.013(4) -0.011(4) -0.019(4)
C10 0.054(5) 0.042(4) 0.048(4) -0.019(3) -0.015(4) 0.000(3)
C11 0.030(3) 0.036(4) 0.028(3) -0.013(3) -0.009(3) -0.002(3)
C12 0.031(3) 0.029(3) 0.032(3) -0.012(3) -0.007(3) 0.002(3)
C13 0.041(4) 0.037(4) 0.035(4) -0.011(3) -0.001(3) 0.002(3)
C14 0.038(4) 0.032(4) 0.038(4) -0.007(3) 0.001(3) 0.003(3)
C15 0.043(4) 0.031(4) 0.047(4) -0.004(3) 0.007(3) 0.005(3)
C16 0.036(4) 0.035(4) 0.100(7) -0.030(4) -0.014(4) 0.000(3)
C17 0.058(5) 0.041(4) 0.072(6) -0.032(4) -0.024(4) 0.011(4)
C18 0.046(4) 0.044(4) 0.056(5) -0.023(4) -0.016(4) 0.010(3)
C19 0.037(4) 0.033(4) 0.055(4) -0.013(3) -0.012(3) 0.007(3)
C20 0.051(5) 0.043(4) 0.054(5) -0.015(4) -0.024(4) 0.016(3)
C21 0.028(3) 0.043(4) 0.042(4) -0.020(3) -0.011(3) 0.006(3)
C22 0.035(4) 0.040(4) 0.033(3) -0.016(3) -0.012(3) 0.007(3)
C23 0.033(4) 0.041(4) 0.043(4) -0.015(3) -0.009(3) 0.010(3)
C24 0.034(4) 0.047(4) 0.054(4) -0.021(4) -0.011(3) 0.010(3)
C25 0.057(5) 0.039(4) 0.039(4) -0.015(3) -0.011(4) 0.005(3)
C26 0.043(4) 0.046(4) 0.056(5) -0.013(4) -0.017(4) -0.001(3)
C27 0.057(5) 0.046(5) 0.054(5) -0.011(4) -0.007(4) -0.009(4)
C28 0.097(7) 0.043(5) 0.048(5) -0.010(4) -0.031(5) -0.007(4)
C29 0.095(7) 0.037(4) 0.063(6) -0.011(4) -0.038(5) 0.019(4)
C30 0.046(5) 0.054(5) 0.067(6) -0.020(4) -0.018(4) 0.006(4)
C31 0.027(3) 0.030(3) 0.033(3) -0.015(3) -0.008(3) 0.002(3)
C32 0.031(3) 0.035(3) 0.036(4) -0.015(3) -0.009(3) -0.003(3)
C33 0.033(4) 0.040(4) 0.032(4) -0.016(3) -0.001(3) -0.009(3)
C34 0.038(4) 0.047(4) 0.041(4) -0.021(3) -0.005(3) -0.004(3)
C35 0.036(4) 0.050(4) 0.034(4) -0.019(3) -0.003(3) -0.006(3)
C36 0.051(5) 0.043(4) 0.047(4) -0.017(3) 0.001(4) -0.015(3)
C37 0.060(5) 0.064(5) 0.042(4) -0.014(4) 0.008(4) -0.034(4)
C38 0.048(5) 0.082(6) 0.044(5) -0.030(4) 0.013(4) -0.019(4)
C39 0.046(5) 0.068(5) 0.049(5) -0.038(4) 0.007(4) -0.010(4)
C40 0.045(4) 0.051(4) 0.044(4) -0.025(4) 0.003(3) -0.006(3)
C41 0.036(4) 0.029(3) 0.031(3) -0.009(3) -0.014(3) -0.005(3)
C42 0.065(6) 0.080(6) 0.056(5) -0.040(5) -0.034(4) 0.011(5)
C51 0.032(3) 0.038(4) 0.041(4) -0.020(3) -0.017(3) 0.004(3)
C52 0.041(4) 0.048(4) 0.058(5) -0.020(4) -0.025(4) 0.004(3)
C53 0.034(4) 0.077(6) 0.059(5) -0.032(4) -0.021(4) 0.007(4)
C54 0.048(5) 0.069(6) 0.087(6) -0.039(5) -0.044(5) 0.026(4)
C55 0.053(6) 0.040(5) 0.138(10) -0.010(5) -0.045(6) 0.016(4)
C56 0.044(5) 0.039(5) 0.125(9) -0.005(5) -0.040(6) 0.004(4)
C57 0.028(3) 0.031(3) 0.034(3) -0.012(3) -0.015(3) 0.005(3)
C58 0.041(4) 0.037(4) 0.041(4) -0.020(3) -0.011(3) -0.002(3)
C59 0.048(4) 0.034(4) 0.056(5) -0.018(3) -0.013(4) -0.003(3)
C60 0.042(4) 0.049(4) 0.042(4) -0.015(3) -0.013(3) 0.012(3)
C61 0.064(5) 0.052(5) 0.040(4) -0.020(3) -0.025(4) 0.005(4)
C62 0.046(4) 0.043(4) 0.044(4) -0.022(3) -0.021(3) 0.003(3)
C63 0.035(3) 0.025(3) 0.034(3) -0.009(3) -0.011(3) -0.006(3)
C64 0.026(3) 0.048(4) 0.050(4) -0.022(3) -0.012(3) -0.001(3)
C65 0.033(4) 0.046(4) 0.055(4) -0.025(4) -0.011(3) 0.005(3)
C66 0.047(4) 0.046(4) 0.037(4) -0.021(3) -0.002(3) -0.003(3)
C67 0.063(5) 0.053(4) 0.043(4) -0.026(4) -0.029(4) 0.010(4)
C68 0.043(4) 0.043(4) 0.042(4) -0.020(3) -0.024(3) 0.010(3)
C69 0.033(4) 0.053(4) 0.037(4) -0.014(3) -0.011(3) -0.010(3)
C70 0.048(4) 0.040(4) 0.042(4) -0.012(3) -0.015(3) -0.006(3)
C71 0.040(4) 0.042(4) 0.054(5) -0.016(3) -0.005(4) -0.013(3)
C72 0.084(8) 0.132(10) 0.065(6) 0.005(6) -0.041(6) -0.063(7)
C73 0.149(13) 0.180(15) 0.084(9) 0.010(9) -0.077(9) -0.085(12)
C74 0.170(14) 0.249(19) 0.063(7) 0.058(9) -0.074(9) -0.166(15)
C75 0.031(3) 0.030(3) 0.027(3) -0.014(2) -0.010(3) 0.001(2)
C76 0.048(4) 0.044(4) 0.028(3) -0.019(3) -0.009(3) 0.009(3)
C77 0.043(4) 0.053(4) 0.031(4) -0.016(3) -0.002(3) 0.003(3)
C78 0.045(4) 0.041(4) 0.034(4) -0.005(3) -0.016(3) -0.003(3)
C79 0.063(5) 0.037(4) 0.033(4) -0.010(3) -0.015(4) 0.011(3)
C80 0.047(4) 0.042(4) 0.035(4) -0.016(3) -0.003(3) 0.016(3)
C81 0.032(3) 0.031(3) 0.028(3) -0.013(3) -0.010(3) 0.007(3)
C82 0.047(4) 0.031(3) 0.037(4) -0.014(3) -0.010(3) 0.003(3)
C83 0.065(5) 0.029(4) 0.044(4) -0.013(3) -0.008(4) 0.013(3)
C84 0.046(5) 0.051(5) 0.045(4) -0.008(4) -0.008(4) 0.022(4)
C85 0.049(5) 0.071(6) 0.063(5) -0.028(4) -0.035(4) 0.025(4)
C86 0.046(4) 0.052(4) 0.042(4) -0.021(3) -0.020(3) 0.008(3)
C87 0.042(4) 0.030(3) 0.025(3) -0.002(3) -0.009(3) 0.001(3)
C88 0.055(5) 0.052(4) 0.036(4) -0.014(3) -0.021(4) 0.009(4)
C89 0.067(6) 0.065(5) 0.039(4) -0.022(4) -0.021(4) 0.015(4)
C90 0.090(7) 0.057(5) 0.033(4) -0.016(4) -0.004(4) 0.001(5)
C91 0.042(5) 0.097(7) 0.059(6) -0.039(5) 0.005(4) -0.009(5)
C92 0.035(4) 0.088(6) 0.049(5) -0.032(4) -0.008(4) 0.002(4)
C93 0.026(3) 0.037(4) 0.037(4) -0.011(3) -0.009(3) 0.003(3)
C94 0.031(4) 0.048(4) 0.038(4) -0.016(3) -0.006(3) -0.004(3)
C95 0.040(4) 0.064(5) 0.051(5) -0.029(4) -0.006(4) -0.001(4)
C96 0.034(4) 0.051(5) 0.077(6) -0.034(4) -0.006(4) -0.003(3)
C97 0.050(5) 0.030(4) 0.067(5) -0.009(4) -0.021(4) 0.007(3)
C98 0.052(5) 0.040(4) 0.054(5) -0.008(3) -0.024(4) 0.011(3)
C99 0.038(4) 0.048(4) 0.028(3) -0.010(3) -0.014(3) 0.004(3)
C100 0.042(4) 0.051(4) 0.035(4) -0.014(3) -0.014(3) 0.004(3)
C101 0.040(4) 0.064(5) 0.044(4) -0.018(4) -0.018(3) 0.012(4)
C102 0.037(4) 0.084(6) 0.052(5) -0.026(4) -0.019(4) 0.009(4)
C103 0.047(5) 0.067(6) 0.054(5) -0.013(4) -0.020(4) -0.011(4)
C104 0.043(4) 0.050(4) 0.061(5) -0.019(4) -0.024(4) 0.005(3)

loop_
_atom_type_symbol
_atom_type_description
_atom_type_scat_dispersion_real
_atom_type_scat_dispersion_imag
_atom_type_scat_source
C C 0.0033 0.0016 'International Tables Vol C Tables 4.2.6.8 and 6.1.1.4'
H H 0.0000 0.0000 'International Tables Vol C Tables 4.2.6.8 and 6.1.1.4'
Cu Cu 0.3201 1.2651 'International Tables Vol C Tables 4.2.6.8 and 6.1.1.4'
Ag Ag -0.8971 1.1015 'International Tables Vol C Tables 4.2.6.8 and 6.1.1.4'
P P 0.1023 0.0942 'International Tables Vol C Tables 4.2.6.8 and 6.1.1.4'
F F 0.0171 0.0103 'International Tables Vol C Tables 4.2.6.8 and 6.1.1.4'

loop_
_geom_angle_atom_site_label_1
_geom_angle_atom_site_label_2
_geom_angle_atom_site_label_3
_geom_angle
_geom_angle_site_symmetry_1
_geom_angle_site_symmetry_3
C1 Ag1 C11 121.1(2) . .
C1 Ag1 C21 116.8(2) . 2_566
C11 Ag1 C21 118.4(2) . 2_566
C1 Ag1 Ag2 48.38(19) . .
C11 Ag1 Ag2 110.71(16) . .
C21 Ag1 Ag2 122.56(16) 2_566 .
C1 Ag1 Ag5 149.44(19) . .
C11 Ag1 Ag5 62.48(16) . .
C21 Ag1 Ag5 57.27(16) 2_566 .
Ag2 Ag1 Ag5 162.17(3) . .
C1 Ag1 Ag2 136.11(17) . 2_566
C11 Ag1 Ag2 98.72(16) . 2_566
C21 Ag1 Ag2 43.73(17) 2_566 2_566
Ag2 Ag1 Ag2 103.09(2) . 2_566
Ag5 Ag1 Ag2 63.789(18) . 2_566
C1 Ag1 Cu1 148.20(19) . .
C11 Ag1 Cu1 40.73(16) . .
C21 Ag1 Cu1 92.79(17) 2_566 .
Ag2 Ag1 Cu1 106.90(2) . .
Ag5 Ag1 Cu1 56.618(19) . .
Ag2 Ag1 Cu1 59.56(2) 2_566 .
C1 Ag1 Ag3 96.24(19) . .
C11 Ag1 Ag3 51.23(15) . .
C21 Ag1 Ag3 138.38(17) 2_566 .
Ag2 Ag1 Ag3 61.880(19) . .
Ag5 Ag1 Ag3 105.53(2) . .
Ag2 Ag1 Ag3 94.99(2) 2_566 .
Cu1 Ag1 Ag3 52.015(19) . .
C21 Ag2 C1 160.0(3) . .
C21 Ag2 C41 102.5(2) . 2_566
C1 Ag2 C41 94.9(2) . 2_566
C21 Ag2 Ag1 106.85(19) . .
C1 Ag2 Ag1 53.66(18) . .
C41 Ag2 Ag1 129.80(14) 2_566 .
C21 Ag2 Cu1 100.37(18) . 2_566
C1 Ag2 Cu1 86.55(19) . 2_566
C41 Ag2 Cu1 40.73(14) 2_566 2_566
Ag1 Ag2 Cu1 93.85(2) . 2_566
C21 Ag2 Ag1 52.25(19) . 2_566
C1 Ag2 Ag1 118.70(19) . 2_566
C41 Ag2 Ag1 90.76(14) 2_566 2_566
Ag1 Ag2 Ag1 76.91(2) . 2_566
Cu1 Ag2 Ag1 60.68(2) 2_566 2_566
C21 Ag2 Ag3 59.38(18) . .
C1 Ag2 Ag3 104.32(18) . .
C41 Ag2 Ag3 160.29(13) 2_566 .
Ag1 Ag2 Ag3 67.351(18) . .
Cu1 Ag2 Ag3 143.26(2) 2_566 .
Ag1 Ag2 Ag3 83.808(18) 2_566 .
C21 Ag2 Ag5 55.64(18) . 2_566
C1 Ag2 Ag5 139.06(19) . 2_566
C41 Ag2 Ag5 47.46(13) 2_566 2_566
Ag1 Ag2 Ag5 133.19(2) . 2_566
Cu1 Ag2 Ag5 55.12(2) 2_566 2_566
Ag1 Ag2 Ag5 57.930(18) 2_566 2_566
Ag3 Ag2 Ag5 115.01(2) . 2_566
C31 Ag3 P2 132.08(15) . .
C31 Ag3 C11 84.1(2) . .
P2 Ag3 C11 117.10(15) . .
C31 Ag3 Cu1 44.57(15) . .
P2 Ag3 Cu1 152.36(5) . .
C11 Ag3 Cu1 43.23(15) . .
C31 Ag3 Ag2 127.70(15) . .
P2 Ag3 Ag2 95.55(4) . .
C11 Ag3 Ag2 92.62(14) . .
Cu1 Ag3 Ag2 103.57(2) . .
C31 Ag3 Ag1 101.02(15) . .
P2 Ag3 Ag1 124.39(4) . .
C11 Ag3 Ag1 43.58(14) . .
Cu1 Ag3 Ag1 59.37(2) . .
Ag2 Ag3 Ag1 50.769(16) . .
C31 Ag4 P1 118.04(15) . .
C31 Ag4 C1 99.7(2) . 2_566
P1 Ag4 C1 135.46(15) . 2_566
C31 Ag4 C41 88.4(2) . .
P1 Ag4 C41 114.85(15) . .
C1 Ag4 C41 87.3(2) 2_566 .
C31 Ag4 C2 110.7(2) . 2_566
P1 Ag4 C2 110.96(15) . 2_566
C1 Ag4 C2 27.5(2) 2_566 2_566
C41 Ag4 C2 112.2(2) . 2_566
C31 Ag4 Cu1 45.50(15) . .
P1 Ag4 Cu1 136.86(5) . .
C1 Ag4 Cu1 86.31(15) 2_566 .
C41 Ag4 Cu1 44.17(15) . .
C2 Ag4 Cu1 112.13(14) 2_566 .
C41 Ag5 P3 130.03(16) . .
C41 Ag5 C21 94.7(2) . 2_566
P3 Ag5 C21 124.94(16) . 2_566
C41 Ag5 Cu1 43.43(16) . .
P3 Ag5 Cu1 141.70(5) . .
C21 Ag5 Cu1 91.92(15) 2_566 .
C41 Ag5 Ag1 96.03(15) . .
P3 Ag5 Ag1 131.91(5) . .
C21 Ag5 Ag1 49.74(15) 2_566 .
Cu1 Ag5 Ag1 62.38(2) . .
C41 Ag5 Ag2 54.30(16) . 2_566
P3 Ag5 Ag2 157.32(5) . 2_566
C21 Ag5 Ag2 40.89(16) 2_566 2_566
Cu1 Ag5 Ag2 59.40(2) . 2_566
Ag1 Ag5 Ag2 58.278(17) . 2_566
C11 Cu1 C41 122.7(3) . .
C11 Cu1 C31 114.1(3) . .
C41 Cu1 C31 122.0(3) . .
C11 Cu1 Ag4 171.58(18) . .
C41 Cu1 Ag4 64.77(18) . .
C31 Cu1 Ag4 59.71(18) . .
C11 Cu1 Ag3 62.72(18) . .
C41 Cu1 Ag3 165.78(19) . .
C31 Cu1 Ag3 57.81(18) . .
Ag4 Cu1 Ag3 109.09(3) . .
C11 Cu1 Ag5 67.94(18) . .
C41 Cu1 Ag5 55.53(17) . .
C31 Cu1 Ag5 177.03(19) . .
Ag4 Cu1 Ag5 118.49(3) . .
Ag3 Cu1 Ag5 125.01(3) . .
C11 Cu1 Ag2 106.37(19) . 2_566
C41 Cu1 Ag2 59.60(19) . 2_566
C31 Cu1 Ag2 115.25(18) . 2_566
Ag4 Cu1 Ag2 73.34(2) . 2_566
Ag3 Cu1 Ag2 106.77(3) . 2_566
Ag5 Cu1 Ag2 65.47(2) . 2_566
C11 Cu1 Ag1 48.47(19) . .
C41 Cu1 Ag1 104.40(18) . .
C31 Cu1 Ag1 121.94(19) . .
Ag4 Cu1 Ag1 128.30(3) . .
Ag3 Cu1 Ag1 68.62(2) . .
Ag5 Cu1 Ag1 61.00(2) . .
Ag2 Cu1 Ag1 59.76(2) 2_566 .
C51 P1 C57 104.8(3) . .
C51 P1 C63 105.1(3) . .
C57 P1 C63 102.7(3) . .
C51 P1 Ag4 111.4(2) . .
C57 P1 Ag4 114.7(2) . .
C63 P1 Ag4 116.9(2) . .
C69 P2 C81 106.6(3) . .
C69 P2 C75 103.1(3) . .
C81 P2 C75 103.4(3) . .
C69 P2 Ag3 112.9(2) . .
C81 P2 Ag3 113.2(2) . .
C75 P2 Ag3 116.6(2) . .
C99 P3 C93 105.5(3) . .
C99 P3 C87 103.9(3) . .
C93 P3 C87 104.9(3) . .
C99 P3 Ag5 108.3(2) . .
C93 P3 Ag5 117.5(2) . .
C87 P3 Ag5 115.4(2) . .
F2 P4 F3 90.0(3) . .
F2 P4 F5 90.8(3) . .
F3 P4 F5 90.1(3) . .
F2 P4 F4 90.4(3) . .
F3 P4 F4 89.6(3) . .
F5 P4 F4 178.8(3) . .
F2 P4 F6 89.5(3) . .
F3 P4 F6 178.9(3) . .
F5 P4 F6 90.9(3) . .
F4 P4 F6 89.5(3) . .
F2 P4 F1 178.9(3) . .
F3 P4 F1 88.9(3) . .
F5 P4 F1 89.2(3) . .
F4 P4 F1 89.6(3) . .
F6 P4 F1 91.6(3) . .
C2 C1 Ag2 162.5(6) . .
C2 C1 Ag1 116.2(5) . .
Ag2 C1 Ag1 78.0(2) . .
C2 C1 Ag4 83.2(4) . 2_566
Ag2 C1 Ag4 95.3(3) . 2_566
Ag1 C1 Ag4 130.5(3) . 2_566
C1 C2 C3 174.4(8) . .
C1 C2 Ag4 69.3(4) . 2_566
C3 C2 Ag4 115.8(5) . 2_566
C4 C3 C2 174.9(9) . .
C3 C4 C5 177.2(9) . .
C4 C5 C10 110.6(6) . .
C4 C5 C6 111.6(6) . .
C10 C5 C6 110.8(6) . .
C4 C5 H5A 107.9 . .
C10 C5 H5A 107.9 . .
C6 C5 H5A 107.9 . .
C7 C6 C5 110.4(6) . .
C7 C6 H6A 109.6 . .
C5 C6 H6A 109.6 . .
C7 C6 H6B 109.6 . .
C5 C6 H6B 109.6 . .
H6A C6 H6B 108.1 . .
C6 C7 C8 111.3(7) . .
C6 C7 H7A 109.4 . .
C8 C7 H7A 109.4 . .
C6 C7 H7B 109.4 . .
C8 C7 H7B 109.4 . .
H7A C7 H7B 108.0 . .
C9 C8 C7 110.5(6) . .
C9 C8 H8A 109.6 . .
C7 C8 H8A 109.6 . .
C9 C8 H8B 109.6 . .
C7 C8 H8B 109.6 . .
H8A C8 H8B 108.1 . .
C8 C9 C10 111.0(7) . .
C8 C9 H9A 109.4 . .
C10 C9 H9A 109.4 . .
C8 C9 H9B 109.4 . .
C10 C9 H9B 109.4 . .
H9A C9 H9B 108.0 . .
C5 C10 C9 109.7(6) . .
C5 C10 H10A 109.7 . .
C9 C10 H10A 109.7 . .
C5 C10 H10B 109.7 . .
C9 C10 H10B 109.7 . .
H10A C10 H10B 108.2 . .
C12 C11 Cu1 151.5(6) . .
C12 C11 Ag1 114.5(5) . .
Cu1 C11 Ag1 90.8(3) . .
C12 C11 Ag3 118.9(5) . .
Cu1 C11 Ag3 74.0(2) . .
Ag1 C11 Ag3 85.2(2) . .
C11 C12 C13 176.3(7) . .
C14 C13 C12 173.4(8) . .
C13 C14 C15 178.6(8) . .
C14 C15 C16 110.7(7) . .
C14 C15 C20 109.7(6) . .
C16 C15 C20 111.6(6) . .
C14 C15 H15A 108.2 . .
C16 C15 H15A 108.2 . .
C20 C15 H15A 108.2 . .
C17 C16 C15 111.9(6) . .
C17 C16 H16A 109.2 . .
C15 C16 H16A 109.2 . .
C17 C16 H16B 109.2 . .
C15 C16 H16B 109.2 . .
H16A C16 H16B 107.9 . .
C16 C17 C18 111.9(7) . .
C16 C17 H17A 109.2 . .
C18 C17 H17A 109.2 . .
C16 C17 H17B 109.2 . .
C18 C17 H17B 109.2 . .
H17A C17 H17B 107.9 . .
C19 C18 C17 111.1(6) . .
C19 C18 H18A 109.4 . .
C17 C18 H18A 109.4 . .
C19 C18 H18B 109.4 . .
C17 C18 H18B 109.4 . .
H18A C18 H18B 108.0 . .
C18 C19 C20 113.0(6) . .
C18 C19 H19A 109.0 . .
C20 C19 H19A 109.0 . .
C18 C19 H19B 109.0 . .
C20 C19 H19B 109.0 . .
H19A C19 H19B 107.8 . .
C19 C20 C15 109.7(6) . .
C19 C20 H20A 109.7 . .
C15 C20 H20A 109.7 . .
C19 C20 H20B 109.7 . .
C15 C20 H20B 109.7 . .
H20A C20 H20B 108.2 . .
C22 C21 Ag2 175.3(6) . .
C22 C21 Ag1 98.1(5) . 2_566
Ag2 C21 Ag1 84.0(2) . 2_566
C22 C21 Ag5 93.1(5) . 2_566
Ag2 C21 Ag5 83.5(2) . 2_566
Ag1 C21 Ag5 72.99(18) 2_566 2_566
C21 C22 C23 176.8(7) . .
C24 C23 C22 178.5(8) . .
C23 C24 C25 179.0(8) . .
C24 C25 C26 111.8(6) . .
C24 C25 C30 110.5(7) . .
C26 C25 C30 110.5(6) . .
C24 C25 H25A 107.9 . .
C26 C25 H25A 107.9 . .
C30 C25 H25A 107.9 . .
C25 C26 C27 110.2(7) . .
C25 C26 H26A 109.6 . .
C27 C26 H26A 109.6 . .
C25 C26 H26B 109.6 . .
C27 C26 H26B 109.6 . .
H26A C26 H26B 108.1 . .
C28 C27 C26 113.0(7) . .
C28 C27 H27A 109.0 . .
C26 C27 H27A 109.0 . .
C28 C27 H27B 109.0 . .
C26 C27 H27B 109.0 . .
H27A C27 H27B 107.8 . .
C29 C28 C27 110.0(7) . .
C29 C28 H28A 109.7 . .
C27 C28 H28A 109.7 . .
C29 C28 H28B 109.7 . .
C27 C28 H28B 109.7 . .
H28A C28 H28B 108.2 . .
C28 C29 C30 110.2(7) . .
C28 C29 H29A 109.6 . .
C30 C29 H29A 109.6 . .
C28 C29 H29B 109.6 . .
C30 C29 H29B 109.6 . .
H29A C29 H29B 108.1 . .
C25 C30 C29 108.2(7) . .
C25 C30 H30A 110.1 . .
C29 C30 H30A 110.1 . .
C25 C30 H30B 110.1 . .
C29 C30 H30B 110.1 . .
H30A C30 H30B 108.4 . .
C32 C31 Cu1 162.9(6) . .
C32 C31 Ag3 94.1(5) . .
Cu1 C31 Ag3 77.6(2) . .
C32 C31 Ag4 120.2(5) . .
Cu1 C31 Ag4 74.8(2) . .
Ag3 C31 Ag4 135.4(3) . .
C31 C32 C33 179.1(8) . .
C34 C33 C32 176.6(8) . .
C33 C34 C35 173.5(8) . .
C34 C35 C40 108.8(6) . .
C34 C35 C36 113.6(6) . .
C40 C35 C36 111.3(6) . .
C34 C35 H35A 107.6 . .
C40 C35 H35A 107.6 . .
C36 C35 H35A 107.6 . .
C35 C36 C37 108.7(6) . .
C35 C36 H36A 110.0 . .
C37 C36 H36A 110.0 . .
C35 C36 H36B 110.0 . .
C37 C36 H36B 110.0 . .
H36A C36 H36B 108.3 . .
C38 C37 C36 110.6(7) . .
C38 C37 H37A 109.5 . .
C36 C37 H37A 109.5 . .
C38 C37 H37B 109.5 . .
C36 C37 H37B 109.5 . .
H37A C37 H37B 108.1 . .
C37 C38 C39 112.1(7) . .
C37 C38 H38A 109.2 . .
C39 C38 H38A 109.2 . .
C37 C38 H38B 109.2 . .
C39 C38 H38B 109.2 . .
H38A C38 H38B 107.9 . .
C38 C39 C40 112.3(7) . .
C38 C39 H39A 109.1 . .
C40 C39 H39A 109.1 . .
C38 C39 H39B 109.1 . .
C40 C39 H39B 109.1 . .
H39A C39 H39B 107.9 . .
C35 C40 C39 110.0(7) . .
C35 C40 H40A 109.7 . .
C39 C40 H40A 109.7 . .
C35 C40 H40B 109.7 . .
C39 C40 H40B 109.7 . .
H40A C40 H40B 108.2 . .
C42 C41 Cu1 173.7(7) . .
C42 C41 Ag5 101.7(6) . .
Cu1 C41 Ag5 81.0(2) . .
C42 C41 Ag4 107.6(6) . .
Cu1 C41 Ag4 71.06(18) . .
Ag5 C41 Ag4 148.1(3) . .
C42 C41 Ag2 106.3(6) . 2_566
Cu1 C41 Ag2 79.7(2) . 2_566
Ag5 C41 Ag2 78.23(18) . 2_566
Ag4 C41 Ag2 81.79(18) . 2_566
C41 C42 C43 176.9(12) . .
C42 C43 C44 178(3) . .
C45 C44 C50 51.9(19) . .
C45 C44 C43 174(6) . .
C50 C44 C43 128(5) . .
C45 C44 C46 51.1(19) . .
C50 C44 C46 89(2) . .
C43 C44 C46 133(5) . .
C50 C45 C46 119.7(16) . .
C50 C45 C44 72(3) . .
C46 C45 C44 77(3) . .
C47 C46 C45 115.8(13) . .
C47 C46 C44 100(3) . .
C45 C46 C44 51.5(17) . .
C48 C47 C46 121.8(12) . .
C47 C48 C49 119.8(14) . .
C50 C49 C48 120.9(13) . .
C49 C50 C45 118.7(15) . .
C49 C50 C44 100(3) . .
C45 C50 C44 55.7(18) . .
C56 C51 C52 117.6(7) . .
C56 C51 P1 118.1(6) . .
C52 C51 P1 124.3(5) . .
C53 C52 C51 121.4(7) . .
C53 C52 H52A 119.3 . .
C51 C52 H52A 119.3 . .
C54 C53 C52 120.4(8) . .
C54 C53 H53A 119.8 . .
C52 C53 H53A 119.8 . .
C55 C54 C53 120.7(8) . .
C55 C54 H54A 119.7 . .
C53 C54 H54A 119.7 . .
C54 C55 C56 119.7(8) . .
C54 C55 H55A 120.2 . .
C56 C55 H55A 120.2 . .
C51 C56 C55 120.3(8) . .
C51 C56 H56A 119.9 . .
C55 C56 H56A 119.9 . .
C62 C57 C58 118.9(6) . .
C62 C57 P1 118.2(5) . .
C58 C57 P1 122.8(5) . .
C59 C58 C57 119.4(7) . .
C59 C58 H58A 120.3 . .
C57 C58 H58A 120.3 . .
C58 C59 C60 121.7(7) . .
C58 C59 H59A 119.1 . .
C60 C59 H59A 119.1 . .
C61 C60 C59 119.7(7) . .
C61 C60 H60A 120.1 . .
C59 C60 H60A 120.1 . .
C60 C61 C62 119.9(7) . .
C60 C61 H61A 120.1 . .
C62 C61 H61A 120.1 . .
C61 C62 C57 120.4(7) . .
C61 C62 H62A 119.8 . .
C57 C62 H62A 119.8 . .
C68 C63 C64 119.3(6) . .
C68 C63 P1 124.0(5) . .
C64 C63 P1 116.7(5) . .
C65 C64 C63 120.4(7) . .
C65 C64 H64A 119.8 . .
C63 C64 H64A 119.8 . .
C64 C65 C66 120.0(7) . .
C64 C65 H65A 120.0 . .
C66 C65 H65A 120.0 . .
C67 C66 C65 119.5(7) . .
C67 C66 H66A 120.3 . .
C65 C66 H66A 120.3 . .
C66 C67 C68 120.7(7) . .
C66 C67 H67A 119.6 . .
C68 C67 H67A 119.6 . .
C63 C68 C67 120.0(7) . .
C63 C68 H68A 120.0 . .
C67 C68 H68A 120.0 . .
C70 C69 C74 115.7(7) . .
C70 C69 P2 121.5(6) . .
C74 C69 P2 122.6(6) . .
C69 C70 C71 123.1(7) . .
C69 C70 H70A 118.5 . .
C71 C70 H70A 118.5 . .
C72 C71 C70 121.4(7) . .
C72 C71 H71A 119.3 . .
C70 C71 H71A 119.3 . .
C71 C72 C73 118.6(9) . .
C71 C72 H72A 120.7 . .
C73 C72 H72A 120.7 . .
C72 C73 C74 116.5(13) . .
C72 C73 H73A 121.7 . .
C74 C73 H73A 121.7 . .
C69 C74 C73 121.1(9) . .
C69 C74 H74A 119.5 . .
C73 C74 H74A 119.5 . .
C80 C75 C76 119.0(6) . .
C80 C75 P2 119.2(5) . .
C76 C75 P2 121.6(5) . .
C77 C76 C75 119.1(7) . .
C77 C76 H76A 120.4 . .
C75 C76 H76A 120.4 . .
C78 C77 C76 121.2(7) . .
C78 C77 H77A 119.4 . .
C76 C77 H77A 119.4 . .
C79 C78 C77 119.9(6) . .
C79 C78 H78A 120.0 . .
C77 C78 H78A 120.0 . .
C78 C79 C80 119.9(7) . .
C78 C79 H79A 120.0 . .
C80 C79 H79A 120.0 . .
C75 C80 C79 120.8(6) . .
C75 C80 H80A 119.6 . .
C79 C80 H80A 119.6 . .
C86 C81 C82 119.0(6) . .
C86 C81 P2 117.8(5) . .
C82 C81 P2 123.0(5) . .
C83 C82 C81 120.2(7) . .
C83 C82 H82A 119.9 . .
C81 C82 H82A 119.9 . .
C84 C83 C82 120.1(7) . .
C84 C83 H83A 120.0 . .
C82 C83 H83A 120.0 . .
C83 C84 C85 119.7(7) . .
C83 C84 H84A 120.2 . .
C85 C84 H84A 120.2 . .
C86 C85 C84 120.2(8) . .
C86 C85 H85A 119.9 . .
C84 C85 H85A 119.9 . .
C81 C86 C85 120.8(8) . .
C81 C86 H86A 119.6 . .
C85 C86 H86A 119.6 . .
C92 C87 C88 119.2(7) . .
C92 C87 P3 117.8(6) . .
C88 C87 P3 123.0(6) . .
C87 C88 C89 119.9(8) . .
C87 C88 H88A 120.1 . .
C89 C88 H88A 120.1 . .
C90 C89 C88 120.1(8) . .
C90 C89 H89A 120.0 . .
C88 C89 H89A 120.0 . .
C91 C90 C89 120.5(8) . .
C91 C90 H90A 119.8 . .
C89 C90 H90A 119.8 . .
C90 C91 C92 119.6(9) . .
C90 C91 H91A 120.2 . .
C92 C91 H91A 120.2 . .
C87 C92 C91 120.8(8) . .
C87 C92 H92A 119.6 . .
C91 C92 H92A 119.6 . .
C94 C93 C98 119.6(7) . .
C94 C93 P3 118.9(5) . .
C98 C93 P3 121.5(6) . .
C93 C94 C95 119.7(7) . .
C93 C94 H94A 120.1 . .
C95 C94 H94A 120.1 . .
C96 C95 C94 120.0(8) . .
C96 C95 H95A 120.0 . .
C94 C95 H95A 120.0 . .
C97 C96 C95 119.9(8) . .
C97 C96 H96A 120.0 . .
C95 C96 H96A 120.0 . .
C98 C97 C96 120.4(7) . .
C98 C97 H97A 119.8 . .
C96 C97 H97A 119.8 . .
C97 C98 C93 120.3(8) . .
C97 C98 H98A 119.9 . .
C93 C98 H98A 119.9 . .
C100 C99 C104 119.1(7) . .
C100 C99 P3 124.4(6) . .
C104 C99 P3 116.5(6) . .
C101 C100 C99 120.4(8) . .
C101 C100 H10C 119.8 . .
C99 C100 H10C 119.8 . .
C102 C101 C100 120.5(8) . .
C102 C101 H10D 119.8 . .
C100 C101 H10D 119.8 . .
C101 C102 C103 120.3(8) . .
C101 C102 H10E 119.9 . .
C103 C102 H10E 119.9 . .
C102 C103 C104 120.9(8) . .
C102 C103 H10F 119.5 . .
C104 C103 H10F 119.5 . .
C103 C104 C99 118.8(8) . .
C103 C104 H10G 120.6 . .
C99 C104 H10G 120.6 . .

loop_
_geom_bond_atom_site_label_1
_geom_bond_atom_site_label_2
_geom_bond_distance
_geom_bond_site_symmetry_2
Ag1 C1 2.252(6) .
Ag1 C11 2.254(6) .
Ag1 C21 2.372(7) 2_566
Ag1 Ag2 2.7345(8) .
Ag1 Ag5 2.9719(8) .
Ag1 Ag2 2.9831(8) 2_566
Ag1 Cu1 3.0105(9) .
Ag1 Ag3 3.2580(8) .
Ag2 C21 2.073(7) .
Ag2 C1 2.090(7) .
Ag2 C41 2.610(6) 2_566
Ag2 Cu1 2.9769(9) 2_566
Ag2 Ag1 2.9830(8) 2_566
Ag2 Ag3 3.1135(8) .
Ag2 Ag5 3.1464(7) 2_566
Ag3 C31 2.389(6) .
Ag3 P2 2.4416(16) .
Ag3 C11 2.549(6) .
Ag3 Cu1 2.7577(9) .
Ag4 C31 2.398(6) .
Ag4 P1 2.4196(16) .
Ag4 C1 2.481(7) 2_566
Ag4 C41 2.563(6) .
Ag4 C2 2.632(7) 2_566
Ag4 Cu1 2.6803(9) .
Ag5 C41 2.368(6) .
Ag5 P3 2.4114(16) .
Ag5 C21 2.614(7) 2_566
Ag5 Cu1 2.8372(9) .
Ag5 Ag2 3.1464(7) 2_566
Cu1 C11 1.965(6) .
Cu1 C41 1.975(6) .
Cu1 C31 1.981(6) .
Cu1 Ag2 2.9769(9) 2_566
P1 C51 1.816(7) .
P1 C57 1.830(6) .
P1 C63 1.836(7) .
P2 C69 1.816(7) .
P2 C81 1.818(6) .
P2 C75 1.831(6) .
P3 C99 1.812(7) .
P3 C93 1.826(7) .
P3 C87 1.838(7) .
P4 F2 1.569(5) .
P4 F3 1.577(5) .
P4 F5 1.581(5) .
P4 F4 1.586(5) .
P4 F6 1.589(6) .
P4 F1 1.608(5) .
C1 C2 1.224(9) .
C1 Ag4 2.481(7) 2_566
C2 C3 1.380(10) .
C2 Ag4 2.632(7) 2_566
C3 C4 1.190(10) .
C4 C5 1.488(10) .
C5 C10 1.510(10) .
C5 C6 1.522(10) .
C5 H5A 1.0000 .
C6 C7 1.519(10) .
C6 H6A 0.9900 .
C6 H6B 0.9900 .
C7 C8 1.530(11) .
C7 H7A 0.9900 .
C7 H7B 0.9900 .
C8 C9 1.513(12) .
C8 H8A 0.9900 .
C8 H8B 0.9900 .
C9 C10 1.550(11) .
C9 H9A 0.9900 .
C9 H9B 0.9900 .
C10 H10A 0.9900 .
C10 H10B 0.9900 .
C11 C12 1.236(9) .
C12 C13 1.361(9) .
C13 C14 1.216(10) .
C14 C15 1.465(10) .
C15 C16 1.513(13) .
C15 C20 1.561(11) .
C15 H15A 1.0000 .
C16 C17 1.495(12) .
C16 H16A 0.9900 .
C16 H16B 0.9900 .
C17 C18 1.510(11) .
C17 H17A 0.9900 .
C17 H17B 0.9900 .
C18 C19 1.498(11) .
C18 H18A 0.9900 .
C18 H18B 0.9900 .
C19 C20 1.523(11) .
C19 H19A 0.9900 .
C19 H19B 0.9900 .
C20 H20A 0.9900 .
C20 H20B 0.9900 .
C21 C22 1.217(10) .
C21 Ag1 2.372(7) 2_566
C21 Ag5 2.614(7) 2_566
C22 C23 1.375(10) .
C23 C24 1.226(10) .
C24 C25 1.477(10) .
C25 C26 1.512(11) .
C25 C30 1.525(11) .
C25 H25A 1.0000 .
C26 C27 1.531(10) .
C26 H26A 0.9900 .
C26 H26B 0.9900 .
C27 C28 1.512(12) .
C27 H27A 0.9900 .
C27 H27B 0.9900 .
C28 C29 1.511(14) .
C28 H28A 0.9900 .
C28 H28B 0.9900 .
C29 C30 1.580(12) .
C29 H29A 0.9900 .
C29 H29B 0.9900 .
C30 H30A 0.9900 .
C30 H30B 0.9900 .
C31 C32 1.219(9) .
C32 C33 1.389(9) .
C33 C34 1.183(9) .
C34 C35 1.485(10) .
C35 C40 1.527(11) .
C35 C36 1.532(10) .
C35 H35A 1.0000 .
C36 C37 1.553(11) .
C36 H36A 0.9900 .
C36 H36B 0.9900 .
C37 C38 1.505(13) .
C37 H37A 0.9900 .
C37 H37B 0.9900 .
C38 C39 1.509(12) .
C38 H38A 0.9900 .
C38 H38B 0.9900 .
C39 C40 1.539(10) .
C39 H39A 0.9900 .
C39 H39B 0.9900 .
C40 H40A 0.9900 .
C40 H40B 0.9900 .
C41 C42 1.203(10) .
C41 Ag2 2.610(6) 2_566
C42 C43 1.40(2) .
C43 C44 1.86(3) .
C44 C45 1.541(10) .
C44 C50 1.78(7) .
C44 C46 1.92(7) .
C45 C50 1.47(2) .
C45 C46 1.53(2) .
C46 C47 1.475(17) .
C47 C48 1.440(19) .
C48 C49 1.483(19) .
C49 C50 1.45(2) .
C51 C56 1.379(10) .
C51 C52 1.392(10) .
C52 C53 1.364(11) .
C52 H52A 0.9500 .
C53 C54 1.358(12) .
C53 H53A 0.9500 .
C54 C55 1.349(13) .
C54 H54A 0.9500 .
C55 C56 1.412(12) .
C55 H55A 0.9500 .
C56 H56A 0.9500 .
C57 C62 1.390(9) .
C57 C58 1.403(9) .
C58 C59 1.364(10) .
C58 H58A 0.9500 .
C59 C60 1.374(11) .
C59 H59A 0.9500 .
C60 C61 1.371(11) .
C60 H60A 0.9500 .
C61 C62 1.390(10) .
C61 H61A 0.9500 .
C62 H62A 0.9500 .
C63 C68 1.381(9) .
C63 C64 1.407(9) .
C64 C65 1.368(10) .
C64 H64A 0.9500 .
C65 C66 1.401(11) .
C65 H65A 0.9500 .
C66 C67 1.378(11) .
C66 H66A 0.9500 .
C67 C68 1.386(10) .
C67 H67A 0.9500 .
C68 H68A 0.9500 .
C69 C70 1.344(10) .
C69 C74 1.386(13) .
C70 C71 1.373(10) .
C70 H70A 0.9500 .
C71 C72 1.311(13) .
C71 H71A 0.9500 .
C72 C73 1.403(16) .
C72 H72A 0.9500 .
C73 C74 1.426(17) .
C73 H73A 0.9500 .
C74 H74A 0.9500 .
C75 C80 1.389(9) .
C75 C76 1.392(9) .
C76 C77 1.390(10) .
C76 H76A 0.9500 .
C77 C78 1.375(10) .
C77 H77A 0.9500 .
C78 C79 1.363(10) .
C78 H78A 0.9500 .
C79 C80 1.390(10) .
C79 H79A 0.9500 .
C80 H80A 0.9500 .
C81 C86 1.368(10) .
C81 C82 1.413(9) .
C82 C83 1.383(11) .
C82 H82A 0.9500 .
C83 C84 1.374(13) .
C83 H83A 0.9500 .
C84 C85 1.397(13) .
C84 H84A 0.9500 .
C85 C86 1.379(11) .
C85 H85A 0.9500 .
C86 H86A 0.9500 .
C87 C92 1.370(10) .
C87 C88 1.389(10) .
C88 C89 1.390(11) .
C88 H88A 0.9500 .
C89 C90 1.377(13) .
C89 H89A 0.9500 .
C90 C91 1.360(14) .
C90 H90A 0.9500 .
C91 C92 1.398(12) .
C91 H91A 0.9500 .
C92 H92A 0.9500 .
C93 C94 1.373(10) .
C93 C98 1.415(10) .
C94 C95 1.412(11) .
C94 H94A 0.9500 .
C95 C96 1.389(12) .
C95 H95A 0.9500 .
C96 C97 1.383(12) .
C96 H96A 0.9500 .
C97 C98 1.374(12) .
C97 H97A 0.9500 .
C98 H98A 0.9500 .
C99 C100 1.391(10) .
C99 C104 1.417(11) .
C100 C101 1.386(10) .
C100 H10C 0.9500 .
C101 C102 1.362(12) .
C101 H10D 0.9500 .
C102 C103 1.381(13) .
C102 H10E 0.9500 .
C103 C104 1.390(11) .
C103 H10F 0.9500 .
C104 H10G 0.9500 .

loop_
_geom_torsion_atom_site_label_1
_geom_torsion_atom_site_label_2
_geom_torsion_atom_site_label_3
_geom_torsion_atom_site_label_4
_geom_torsion
_geom_torsion_site_symmetry_1
_geom_torsion_site_symmetry_4
C1 Ag1 Ag2 C21 -175.1(3) . .
C11 Ag1 Ag2 C21 -61.4(3) . .
C21 Ag1 Ag2 C21 86.3(3) 2_566 .
Ag5 Ag1 Ag2 C21 2.6(2) . .
Ag2 Ag1 Ag2 C21 43.36(19) 2_566 .
Cu1 Ag1 Ag2 C21 -18.41(19) . .
Ag3 Ag1 Ag2 C21 -45.33(19) . .
C11 Ag1 Ag2 C1 113.7(3) . .
C21 Ag1 Ag2 C1 -98.6(3) 2_566 .
Ag5 Ag1 Ag2 C1 177.7(3) . .
Ag2 Ag1 Ag2 C1 -141.6(2) 2_566 .
Cu1 Ag1 Ag2 C1 156.7(2) . .
Ag3 Ag1 Ag2 C1 129.8(2) . .
C1 Ag1 Ag2 C41 61.7(3) . 2_566
C11 Ag1 Ag2 C41 175.4(3) . 2_566
C21 Ag1 Ag2 C41 -36.9(3) 2_566 2_566
Ag5 Ag1 Ag2 C41 -120.6(2) . 2_566
Ag2 Ag1 Ag2 C41 -79.86(18) 2_566 2_566
Cu1 Ag1 Ag2 C41 -141.63(18) . 2_566
Ag3 Ag1 Ag2 C41 -168.54(18) . 2_566
C1 Ag1 Ag2 Cu1 82.9(2) . 2_566
C11 Ag1 Ag2 Cu1 -163.43(18) . 2_566
C21 Ag1 Ag2 Cu1 -15.7(2) 2_566 2_566
Ag5 Ag1 Ag2 Cu1 -99.42(9) . 2_566
Ag2 Ag1 Ag2 Cu1 -58.70(2) 2_566 2_566
Cu1 Ag1 Ag2 Cu1 -120.47(2) . 2_566
Ag3 Ag1 Ag2 Cu1 -147.38(2) . 2_566
C1 Ag1 Ag2 Ag1 141.6(2) . 2_566
C11 Ag1 Ag2 Ag1 -104.73(18) . 2_566
C21 Ag1 Ag2 Ag1 43.0(2) 2_566 2_566
Ag5 Ag1 Ag2 Ag1 -40.72(8) . 2_566
Ag2 Ag1 Ag2 Ag1 0.0 2_566 2_566
Cu1 Ag1 Ag2 Ag1 -61.77(2) . 2_566
Ag3 Ag1 Ag2 Ag1 -88.682(19) . 2_566
C1 Ag1 Ag2 Ag3 -129.8(2) . .
C11 Ag1 Ag2 Ag3 -16.05(18) . .
C21 Ag1 Ag2 Ag3 131.6(2) 2_566 .
Ag5 Ag1 Ag2 Ag3 47.96(9) . .
Ag2 Ag1 Ag2 Ag3 88.682(19) 2_566 .
Cu1 Ag1 Ag2 Ag3 26.91(2) . .
C1 Ag1 Ag2 Ag5 126.6(2) . 2_566
C11 Ag1 Ag2 Ag5 -119.73(18) . 2_566
C21 Ag1 Ag2 Ag5 28.0(2) 2_566 2_566
Ag5 Ag1 Ag2 Ag5 -55.72(10) . 2_566
Ag2 Ag1 Ag2 Ag5 -15.00(3) 2_566 2_566
Cu1 Ag1 Ag2 Ag5 -76.77(4) . 2_566
Ag3 Ag1 Ag2 Ag5 -103.68(3) . 2_566
C21 Ag2 Ag3 C31 56.3(3) . .
C1 Ag2 Ag3 C31 -111.1(3) . .
C41 Ag2 Ag3 C31 81.7(5) 2_566 .
Ag1 Ag2 Ag3 C31 -71.39(19) . .
Cu1 Ag2 Ag3 C31 -7.34(19) 2_566 .
Ag1 Ag2 Ag3 C31 6.98(19) 2_566 .
Ag5 Ag2 Ag3 C31 57.20(19) 2_566 .
C21 Ag2 Ag3 P2 -101.5(2) . .
C1 Ag2 Ag3 P2 91.1(2) . .
C41 Ag2 Ag3 P2 -76.1(4) 2_566 .
Ag1 Ag2 Ag3 P2 130.79(4) . .
Cu1 Ag2 Ag3 P2 -165.16(5) 2_566 .
Ag1 Ag2 Ag3 P2 -150.84(4) 2_566 .
Ag5 Ag2 Ag3 P2 -100.62(4) 2_566 .
C21 Ag2 Ag3 C11 141.0(3) . .
C1 Ag2 Ag3 C11 -26.5(2) . .
C41 Ag2 Ag3 C11 166.3(5) 2_566 .
Ag1 Ag2 Ag3 C11 13.23(15) . .
Cu1 Ag2 Ag3 C11 77.29(15) 2_566 .
Ag1 Ag2 Ag3 C11 91.61(15) 2_566 .
Ag5 Ag2 Ag3 C11 141.82(15) 2_566 .
C21 Ag2 Ag3 Cu1 98.6(2) . .
C1 Ag2 Ag3 Cu1 -68.8(2) . .
C41 Ag2 Ag3 Cu1 124.0(4) 2_566 .
Ag1 Ag2 Ag3 Cu1 -29.10(2) . .
Cu1 Ag2 Ag3 Cu1 34.95(5) 2_566 .
Ag1 Ag2 Ag3 Cu1 49.27(2) 2_566 .
Ag5 Ag2 Ag3 Cu1 99.49(3) 2_566 .
C21 Ag2 Ag3 Ag1 127.7(2) . .
C1 Ag2 Ag3 Ag1 -39.72(19) . .
C41 Ag2 Ag3 Ag1 153.1(4) 2_566 .
Cu1 Ag2 Ag3 Ag1 64.05(4) 2_566 .
Ag1 Ag2 Ag3 Ag1 78.37(2) 2_566 .
Ag5 Ag2 Ag3 Ag1 128.59(3) 2_566 .
C1 Ag1 Ag3 C31 165.5(2) . .
C11 Ag1 Ag3 C31 -69.2(3) . .
C21 Ag1 Ag3 C31 21.7(3) 2_566 .
Ag2 Ag1 Ag3 C31 130.18(15) . .
Ag5 Ag1 Ag3 C31 -36.16(15) . .
Ag2 Ag1 Ag3 C31 28.00(15) 2_566 .
Cu1 Ag1 Ag3 C31 -16.49(15) . .
C1 Ag1 Ag3 P2 -30.64(18) . .
C11 Ag1 Ag3 P2 94.7(2) . .
C21 Ag1 Ag3 P2 -174.4(2) 2_566 .
Ag2 Ag1 Ag3 P2 -65.95(5) . .
Ag5 Ag1 Ag3 P2 127.71(5) . .
Ag2 Ag1 Ag3 P2 -168.13(5) 2_566 .
Cu1 Ag1 Ag3 P2 147.38(6) . .
C1 Ag1 Ag3 C11 -125.3(3) . .
C21 Ag1 Ag3 C11 90.9(3) 2_566 .
Ag2 Ag1 Ag3 C11 -160.6(2) . .
Ag5 Ag1 Ag3 C11 33.0(2) . .
Ag2 Ag1 Ag3 C11 97.2(2) 2_566 .
Cu1 Ag1 Ag3 C11 52.7(2) . .
C1 Ag1 Ag3 Cu1 -178.02(17) . .
C11 Ag1 Ag3 Cu1 -52.7(2) . .
C21 Ag1 Ag3 Cu1 38.2(2) 2_566 .
Ag2 Ag1 Ag3 Cu1 146.67(3) . .
Ag5 Ag1 Ag3 Cu1 -19.67(2) . .
Ag2 Ag1 Ag3 Cu1 44.48(2) 2_566 .
C1 Ag1 Ag3 Ag2 35.31(17) . .
C11 Ag1 Ag3 Ag2 160.6(2) . .
C21 Ag1 Ag3 Ag2 -108.5(2) 2_566 .
Ag5 Ag1 Ag3 Ag2 -166.34(3) . .
Ag2 Ag1 Ag3 Ag2 -102.19(2) 2_566 .
Cu1 Ag1 Ag3 Ag2 -146.67(3) . .
C1 Ag1 Ag5 C41 -179.2(4) . .
C11 Ag1 Ag5 C41 75.6(2) . .
C21 Ag1 Ag5 C41 -91.1(3) 2_566 .
Ag2 Ag1 Ag5 C41 4.12(19) . .
Ag2 Ag1 Ag5 C41 -40.97(16) 2_566 .
Cu1 Ag1 Ag5 C41 28.42(16) . .
Ag3 Ag1 Ag5 C41 46.95(17) . .
C1 Ag1 Ag5 P3 16.3(4) . .
C11 Ag1 Ag5 P3 -88.93(19) . .
C21 Ag1 Ag5 P3 104.4(2) 2_566 .
Ag2 Ag1 Ag5 P3 -160.39(9) . .
Ag2 Ag1 Ag5 P3 154.51(7) 2_566 .
Cu1 Ag1 Ag5 P3 -136.09(7) . .
Ag3 Ag1 Ag5 P3 -117.56(6) . .
C1 Ag1 Ag5 C21 -88.1(4) . 2_566
C11 Ag1 Ag5 C21 166.7(3) . 2_566
Ag2 Ag1 Ag5 C21 95.2(2) . 2_566
Ag2 Ag1 Ag5 C21 50.1(2) 2_566 2_566
Cu1 Ag1 Ag5 C21 119.5(2) . 2_566
Ag3 Ag1 Ag5 C21 138.1(2) . 2_566
C1 Ag1 Ag5 Cu1 152.4(4) . .
C11 Ag1 Ag5 Cu1 47.16(18) . .
C21 Ag1 Ag5 Cu1 -119.5(2) 2_566 .
Ag2 Ag1 Ag5 Cu1 -24.31(9) . .
Ag2 Ag1 Ag5 Cu1 -69.40(2) 2_566 .
Ag3 Ag1 Ag5 Cu1 18.53(2) . .
C1 Ag1 Ag5 Ag2 -138.3(3) . 2_566
C11 Ag1 Ag5 Ag2 116.56(18) . 2_566
C21 Ag1 Ag5 Ag2 -50.1(2) 2_566 2_566
Ag2 Ag1 Ag5 Ag2 45.09(9) . 2_566
Cu1 Ag1 Ag5 Ag2 69.40(2) . 2_566
Ag3 Ag1 Ag5 Ag2 87.92(2) . 2_566
C31 Ag4 Cu1 C11 -44.3(13) . .
P1 Ag4 Cu1 C11 -129.5(13) . .
C1 Ag4 Cu1 C11 63.2(13) 2_566 .
C41 Ag4 Cu1 C11 153.0(13) . .
C2 Ag4 Cu1 C11 53.5(13) 2_566 .
C31 Ag4 Cu1 C41 162.6(3) . .
P1 Ag4 Cu1 C41 77.5(2) . .
C1 Ag4 Cu1 C41 -89.9(3) 2_566 .
C2 Ag4 Cu1 C41 -99.5(3) 2_566 .
P1 Ag4 Cu1 C31 -85.1(2) . .
C1 Ag4 Cu1 C31 107.5(3) 2_566 .
C41 Ag4 Cu1 C31 -162.6(3) . .
C2 Ag4 Cu1 C31 97.8(3) 2_566 .
C31 Ag4 Cu1 Ag3 -31.2(2) . .
P1 Ag4 Cu1 Ag3 -116.37(7) . .
C1 Ag4 Cu1 Ag3 76.26(17) 2_566 .
C41 Ag4 Cu1 Ag3 166.1(2) . .
C2 Ag4 Cu1 Ag3 66.60(18) 2_566 .
C31 Ag4 Cu1 Ag5 177.3(2) . .
P1 Ag4 Cu1 Ag5 92.15(7) . .
C1 Ag4 Cu1 Ag5 -75.22(17) 2_566 .
C41 Ag4 Cu1 Ag5 14.7(2) . .
C2 Ag4 Cu1 Ag5 -84.89(18) 2_566 .
C31 Ag4 Cu1 Ag2 -133.7(2) . 2_566
P1 Ag4 Cu1 Ag2 141.20(7) . 2_566
C1 Ag4 Cu1 Ag2 -26.17(17) 2_566 2_566
C41 Ag4 Cu1 Ag2 63.7(2) . 2_566
C2 Ag4 Cu1 Ag2 -35.83(18) 2_566 2_566
C31 Ag4 Cu1 Ag1 -108.6(2) . .
P1 Ag4 Cu1 Ag1 166.23(6) . .
C1 Ag4 Cu1 Ag1 -1.14(18) 2_566 .
C41 Ag4 Cu1 Ag1 88.7(2) . .
C2 Ag4 Cu1 Ag1 -10.80(18) 2_566 .
C31 Ag3 Cu1 C11 -150.2(3) . .
P2 Ag3 Cu1 C11 -53.3(2) . .
Ag2 Ag3 Cu1 C11 79.2(2) . .
Ag1 Ag3 Cu1 C11 53.2(2) . .
C31 Ag3 Cu1 C41 93.9(8) . .
P2 Ag3 Cu1 C41 -169.2(7) . .
C11 Ag3 Cu1 C41 -115.9(8) . .
Ag2 Ag3 Cu1 C41 -36.8(7) . .
Ag1 Ag3 Cu1 C41 -62.7(7) . .
P2 Ag3 Cu1 C31 96.9(2) . .
C11 Ag3 Cu1 C31 150.2(3) . .
Ag2 Ag3 Cu1 C31 -130.6(2) . .
Ag1 Ag3 Cu1 C31 -156.6(2) . .
C31 Ag3 Cu1 Ag4 31.9(2) . .
P2 Ag3 Cu1 Ag4 128.82(9) . .
C11 Ag3 Cu1 Ag4 -177.9(2) . .
Ag2 Ag3 Cu1 Ag4 -98.70(3) . .
Ag1 Ag3 Cu1 Ag4 -124.67(3) . .
C31 Ag3 Cu1 Ag5 -178.9(2) . .
P2 Ag3 Cu1 Ag5 -82.00(10) . .
C11 Ag3 Cu1 Ag5 -28.7(2) . .
Ag2 Ag3 Cu1 Ag5 50.48(4) . .
Ag1 Ag3 Cu1 Ag5 24.51(3) . .
C31 Ag3 Cu1 Ag2 109.7(2) . 2_566
P2 Ag3 Cu1 Ag2 -153.44(9) . 2_566
C11 Ag3 Cu1 Ag2 -100.1(2) . 2_566
Ag2 Ag3 Cu1 Ag2 -20.97(3) . 2_566
Ag1 Ag3 Cu1 Ag2 -46.93(2) . 2_566
C31 Ag3 Cu1 Ag1 156.6(2) . .
P2 Ag3 Cu1 Ag1 -106.51(10) . .
C11 Ag3 Cu1 Ag1 -53.2(2) . .
Ag2 Ag3 Cu1 Ag1 25.97(2) . .
C41 Ag5 Cu1 C11 169.9(3) . .
P3 Ag5 Cu1 C11 70.0(2) . .
C21 Ag5 Cu1 C11 -95.3(3) 2_566 .
Ag1 Ag5 Cu1 C11 -53.6(2) . .
Ag2 Ag5 Cu1 C11 -121.3(2) 2_566 .
P3 Ag5 Cu1 C41 -99.9(2) . .
C21 Ag5 Cu1 C41 94.8(3) 2_566 .
Ag1 Ag5 Cu1 C41 136.5(2) . .
Ag2 Ag5 Cu1 C41 68.8(2) 2_566 .
C41 Ag5 Cu1 C31 36(4) . .
P3 Ag5 Cu1 C31 -64(4) . .
C21 Ag5 Cu1 C31 131(4) 2_566 .
Ag1 Ag5 Cu1 C31 172(4) . .
Ag2 Ag5 Cu1 C31 105(4) 2_566 .
C41 Ag5 Cu1 Ag4 -16.1(2) . .
P3 Ag5 Cu1 Ag4 -116.01(8) . .
C21 Ag5 Cu1 Ag4 78.72(16) 2_566 .
Ag1 Ag5 Cu1 Ag4 120.36(3) . .
Ag2 Ag5 Cu1 Ag4 52.70(3) 2_566 .
C41 Ag5 Cu1 Ag3 -162.7(2) . .
P3 Ag5 Cu1 Ag3 97.41(9) . .
C21 Ag5 Cu1 Ag3 -67.85(16) 2_566 .
Ag1 Ag5 Cu1 Ag3 -26.21(3) . .
Ag2 Ag5 Cu1 Ag3 -93.88(4) 2_566 .
C41 Ag5 Cu1 Ag2 -68.8(2) . 2_566
P3 Ag5 Cu1 Ag2 -168.71(8) . 2_566
C21 Ag5 Cu1 Ag2 26.03(16) 2_566 2_566
Ag1 Ag5 Cu1 Ag2 67.67(2) . 2_566
C41 Ag5 Cu1 Ag1 -136.5(2) . .
P3 Ag5 Cu1 Ag1 123.62(8) . .
C21 Ag5 Cu1 Ag1 -41.64(16) 2_566 .
Ag2 Ag5 Cu1 Ag1 -67.67(2) 2_566 .
C1 Ag1 Cu1 C11 -68.2(4) . .
C21 Ag1 Cu1 C11 132.4(3) 2_566 .
Ag2 Ag1 Cu1 C11 -102.3(2) . .
Ag5 Ag1 Cu1 C11 85.2(2) . .
Ag2 Ag1 Cu1 C11 162.2(2) 2_566 .
Ag3 Ag1 Cu1 C11 -71.9(2) . .
C1 Ag1 Cu1 C41 170.7(4) . .
C11 Ag1 Cu1 C41 -121.1(3) . .
C21 Ag1 Cu1 C41 11.2(3) 2_566 .
Ag2 Ag1 Cu1 C41 136.55(19) . .
Ag5 Ag1 Cu1 C41 -35.88(19) . .
Ag2 Ag1 Cu1 C41 41.04(19) 2_566 .
Ag3 Ag1 Cu1 C41 166.98(19) . .
C1 Ag1 Cu1 C31 27.1(4) . .
C11 Ag1 Cu1 C31 95.2(3) . .
C21 Ag1 Cu1 C31 -132.4(3) 2_566 .
Ag2 Ag1 Cu1 C31 -7.1(2) . .
Ag5 Ag1 Cu1 C31 -179.5(2) . .
Ag2 Ag1 Cu1 C31 -102.6(2) 2_566 .
Ag3 Ag1 Cu1 C31 23.3(2) . .
C1 Ag1 Cu1 Ag4 101.7(3) . .
C11 Ag1 Cu1 Ag4 169.9(2) . .
C21 Ag1 Cu1 Ag4 -57.78(17) 2_566 .
Ag2 Ag1 Cu1 Ag4 67.53(4) . .
Ag5 Ag1 Cu1 Ag4 -104.90(4) . .
Ag2 Ag1 Cu1 Ag4 -27.98(3) 2_566 .
Ag3 Ag1 Cu1 Ag4 97.96(4) . .
C1 Ag1 Cu1 Ag3 3.7(3) . .
C11 Ag1 Cu1 Ag3 71.9(2) . .
C21 Ag1 Cu1 Ag3 -155.73(17) 2_566 .
Ag2 Ag1 Cu1 Ag3 -30.43(2) . .
Ag5 Ag1 Cu1 Ag3 157.14(3) . .
Ag2 Ag1 Cu1 Ag3 -125.94(2) 2_566 .
C1 Ag1 Cu1 Ag5 -153.4(3) . .
C11 Ag1 Cu1 Ag5 -85.2(2) . .
C21 Ag1 Cu1 Ag5 47.12(17) 2_566 .
Ag2 Ag1 Cu1 Ag5 172.43(3) . .
Ag2 Ag1 Cu1 Ag5 76.92(2) 2_566 .
Ag3 Ag1 Cu1 Ag5 -157.14(3) . .
C1 Ag1 Cu1 Ag2 129.7(3) . 2_566
C11 Ag1 Cu1 Ag2 -162.2(2) . 2_566
C21 Ag1 Cu1 Ag2 -29.80(17) 2_566 2_566
Ag2 Ag1 Cu1 Ag2 95.51(3) . 2_566
Ag5 Ag1 Cu1 Ag2 -76.92(2) . 2_566
Ag3 Ag1 Cu1 Ag2 125.94(2) . 2_566
C31 Ag4 P1 C51 -50.4(3) . .
C1 Ag4 P1 C51 165.1(3) 2_566 .
C41 Ag4 P1 C51 51.8(3) . .
C2 Ag4 P1 C51 -179.7(3) 2_566 .
Cu1 Ag4 P1 C51 3.3(3) . .
C31 Ag4 P1 C57 68.5(3) . .
C1 Ag4 P1 C57 -76.0(3) 2_566 .
C41 Ag4 P1 C57 170.7(3) . .
C2 Ag4 P1 C57 -60.8(3) 2_566 .
Cu1 Ag4 P1 C57 122.1(2) . .
C31 Ag4 P1 C63 -171.2(3) . .
C1 Ag4 P1 C63 44.3(3) 2_566 .
C41 Ag4 P1 C63 -69.0(3) . .
C2 Ag4 P1 C63 59.5(3) 2_566 .
Cu1 Ag4 P1 C63 -117.6(2) . .
C31 Ag3 P2 C69 -169.9(3) . .
C11 Ag3 P2 C69 82.1(3) . .
Cu1 Ag3 P2 C69 120.2(3) . .
Ag2 Ag3 P2 C69 -13.7(3) . .
Ag1 Ag3 P2 C69 31.6(3) . .
C31 Ag3 P2 C81 68.8(3) . .
C11 Ag3 P2 C81 -39.1(3) . .
Cu1 Ag3 P2 C81 -1.0(3) . .
Ag2 Ag3 P2 C81 -134.9(2) . .
Ag1 Ag3 P2 C81 -89.6(2) . .
C31 Ag3 P2 C75 -50.9(3) . .
C11 Ag3 P2 C75 -158.8(3) . .
Cu1 Ag3 P2 C75 -120.7(2) . .
Ag2 Ag3 P2 C75 105.4(2) . .
Ag1 Ag3 P2 C75 150.6(2) . .
C41 Ag5 P3 C99 -42.8(3) . .
C21 Ag5 P3 C99 -178.7(3) 2_566 .
Cu1 Ag5 P3 C99 19.4(3) . .
Ag1 Ag5 P3 C99 116.9(3) . .
Ag2 Ag5 P3 C99 -134.7(3) 2_566 .
C41 Ag5 P3 C93 -162.1(3) . .
C21 Ag5 P3 C93 62.0(3) 2_566 .
Cu1 Ag5 P3 C93 -100.0(2) . .
Ag1 Ag5 P3 C93 -2.4(3) . .
Ag2 Ag5 P3 C93 106.0(3) 2_566 .
C41 Ag5 P3 C87 73.1(3) . .
C21 Ag5 P3 C87 -62.8(3) 2_566 .
Cu1 Ag5 P3 C87 135.3(3) . .
Ag1 Ag5 P3 C87 -127.2(3) . .
Ag2 Ag5 P3 C87 -18.8(3) 2_566 .
C21 Ag2 C1 C2 -131.9(17) . .
C41 Ag2 C1 C2 77.0(19) 2_566 .
Ag1 Ag2 C1 C2 -146(2) . .
Cu1 Ag2 C1 C2 116.9(19) 2_566 .
Ag1 Ag2 C1 C2 170.5(18) 2_566 .
Ag3 Ag2 C1 C2 -98.7(19) . .
Ag5 Ag2 C1 C2 97.6(19) 2_566 .
C21 Ag2 C1 Ag1 13.9(9) . .
C41 Ag2 C1 Ag1 -137.24(19) 2_566 .
Cu1 Ag2 C1 Ag1 -97.34(14) 2_566 .
Ag1 Ag2 C1 Ag1 -43.7(2) 2_566 .
Ag3 Ag2 C1 Ag1 47.07(18) . .
Ag5 Ag2 C1 Ag1 -116.65(19) 2_566 .
C21 Ag2 C1 Ag4 144.2(7) . 2_566
C41 Ag2 C1 Ag4 -7.0(2) 2_566 2_566
Ag1 Ag2 C1 Ag4 130.3(3) . 2_566
Cu1 Ag2 C1 Ag4 32.95(17) 2_566 2_566
Ag1 Ag2 C1 Ag4 86.6(2) 2_566 2_566
Ag3 Ag2 C1 Ag4 177.36(13) . 2_566
Ag5 Ag2 C1 Ag4 13.6(4) 2_566 2_566
C11 Ag1 C1 C2 78.2(7) . .
C21 Ag1 C1 C2 -79.9(6) 2_566 .
Ag2 Ag1 C1 C2 169.2(7) . .
Ag5 Ag1 C1 C2 -9.5(8) . .
Ag2 Ag1 C1 C2 -130.0(5) 2_566 .
Cu1 Ag1 C1 C2 123.2(6) . .
Ag3 Ag1 C1 C2 126.2(6) . .
C11 Ag1 C1 Ag2 -91.0(3) . .
C21 Ag1 C1 Ag2 110.9(2) 2_566 .
Ag5 Ag1 C1 Ag2 -178.63(15) . .
Ag2 Ag1 C1 Ag2 60.9(3) 2_566 .
Cu1 Ag1 C1 Ag2 -46.0(4) . .
Ag3 Ag1 C1 Ag2 -43.00(17) . .
C11 Ag1 C1 Ag4 -177.6(3) . 2_566
C21 Ag1 C1 Ag4 24.3(5) 2_566 2_566
Ag2 Ag1 C1 Ag4 -86.6(4) . 2_566
Ag5 Ag1 C1 Ag4 94.7(4) . 2_566
Ag2 Ag1 C1 Ag4 -25.8(6) 2_566 2_566
Cu1 Ag1 C1 Ag4 -132.6(3) . 2_566
Ag3 Ag1 C1 Ag4 -129.6(4) . 2_566
Ag2 C1 C2 C3 71(8) . .
Ag1 C1 C2 C3 -71(8) . .
Ag4 C1 C2 C3 157(8) 2_566 .
Ag2 C1 C2 Ag4 -85.8(19) . 2_566
Ag1 C1 C2 Ag4 132.0(5) . 2_566
C1 C2 C3 C4 -53(13) . .
Ag4 C2 C3 C4 103(9) 2_566 .
C2 C3 C4 C5 -179(100) . .
C3 C4 C5 C10 4(17) . .
C3 C4 C5 C6 127(16) . .
C4 C5 C6 C7 178.0(7) . .
C10 C5 C6 C7 -58.3(8) . .
C5 C6 C7 C8 56.7(9) . .
C6 C7 C8 C9 -56.0(9) . .
C7 C8 C9 C10 56.1(9) . .
C4 C5 C10 C9 -177.6(6) . .
C6 C5 C10 C9 58.1(8) . .
C8 C9 C10 C5 -57.5(9) . .
C41 Cu1 C11 C12 -73.5(12) . .
C31 Cu1 C11 C12 94.3(11) . .
Ag4 Cu1 C11 C12 135.7(11) . .
Ag3 Cu1 C11 C12 121.7(11) . .
Ag5 Cu1 C11 C12 -83.4(11) . .
Ag2 Cu1 C11 C12 -137.5(11) 2_566 .
Ag1 Cu1 C11 C12 -153.5(12) . .
C41 Cu1 C11 Ag1 80.0(3) . .
C31 Cu1 C11 Ag1 -112.2(2) . .
Ag4 Cu1 C11 Ag1 -70.8(13) . .
Ag3 Cu1 C11 Ag1 -84.76(18) . .
Ag5 Cu1 C11 Ag1 70.14(15) . .
Ag2 Cu1 C11 Ag1 16.0(2) 2_566 .
C41 Cu1 C11 Ag3 164.8(2) . .
C31 Cu1 C11 Ag3 -27.4(3) . .
Ag4 Cu1 C11 Ag3 13.9(14) . .
Ag5 Cu1 C11 Ag3 154.90(17) . .
Ag2 Cu1 C11 Ag3 100.77(10) 2_566 .
Ag1 Cu1 C11 Ag3 84.76(18) . .
C1 Ag1 C11 C12 -48.4(6) . .
C21 Ag1 C11 C12 109.4(5) 2_566 .
Ag2 Ag1 C11 C12 -101.4(5) . .
Ag5 Ag1 C11 C12 96.7(5) . .
Ag2 Ag1 C11 C12 151.0(5) 2_566 .
Cu1 Ag1 C11 C12 166.5(6) . .
Ag3 Ag1 C11 C12 -119.6(6) . .
C1 Ag1 C11 Cu1 145.2(2) . .
C21 Ag1 C11 Cu1 -57.0(3) 2_566 .
Ag2 Ag1 C11 Cu1 92.14(19) . .
Ag5 Ag1 C11 Cu1 -69.77(17) . .
Ag2 Ag1 C11 Cu1 -15.5(2) 2_566 .
Ag3 Ag1 C11 Cu1 73.92(19) . .
C1 Ag1 C11 Ag3 71.3(3) . .
C21 Ag1 C11 Ag3 -131.0(2) 2_566 .
Ag2 Ag1 C11 Ag3 18.22(19) . .
Ag5 Ag1 C11 Ag3 -143.7(2) . .
Ag2 Ag1 C11 Ag3 -89.41(14) 2_566 .
Cu1 Ag1 C11 Ag3 -73.92(19) . .
C31 Ag3 C11 C12 -131.9(6) . .
P2 Ag3 C11 C12 2.9(6) . .
Cu1 Ag3 C11 C12 -152.4(7) . .
Ag2 Ag3 C11 C12 100.5(5) . .
Ag1 Ag3 C11 C12 115.4(6) . .
C31 Ag3 C11 Cu1 20.5(2) . .
P2 Ag3 C11 Cu1 155.29(11) . .
Ag2 Ag3 C11 Cu1 -107.11(15) . .
Ag1 Ag3 C11 Cu1 -92.2(2) . .
C31 Ag3 C11 Ag1 112.7(2) . .
P2 Ag3 C11 Ag1 -112.50(15) . .
Cu1 Ag3 C11 Ag1 92.2(2) . .
Ag2 Ag3 C11 Ag1 -14.90(16) . .
Cu1 C11 C12 C13 41(12) . .
Ag1 C11 C12 C13 -109(11) . .
Ag3 C11 C12 C13 152(11) . .
C11 C12 C13 C14 28(16) . .
C12 C13 C14 C15 171(100) . .
C13 C14 C15 C16 -28(34) . .
C13 C14 C15 C20 95(34) . .
C14 C15 C16 C17 68.4(8) . .
C20 C15 C16 C17 -54.1(8) . .
C15 C16 C17 C18 55.7(9) . .
C16 C17 C18 C19 -55.8(9) . .
C17 C18 C19 C20 55.7(8) . .
C18 C19 C20 C15 -53.6(8) . .
C14 C15 C20 C19 -70.8(8) . .
C16 C15 C20 C19 52.2(8) . .
C1 Ag2 C21 C22 174(7) . .
C41 Ag2 C21 C22 -36(7) 2_566 .
Ag1 Ag2 C21 C22 -175(7) . .
Cu1 Ag2 C21 C22 -77(7) 2_566 .
Ag1 Ag2 C21 C22 -117(7) 2_566 .
Ag3 Ag2 C21 C22 136(7) . .
Ag5 Ag2 C21 C22 -43(7) 2_566 .
C1 Ag2 C21 Ag1 -69.4(8) . 2_566
C41 Ag2 C21 Ag1 81.1(2) 2_566 2_566
Ag1 Ag2 C21 Ag1 -57.75(18) . 2_566
Cu1 Ag2 C21 Ag1 39.53(17) 2_566 2_566
Ag3 Ag2 C21 Ag1 -107.4(2) . 2_566
Ag5 Ag2 C21 Ag1 73.50(16) 2_566 2_566
C1 Ag2 C21 Ag5 -142.9(7) . 2_566
C41 Ag2 C21 Ag5 7.6(2) 2_566 2_566
Ag1 Ag2 C21 Ag5 -131.24(11) . 2_566
Cu1 Ag2 C21 Ag5 -33.96(16) 2_566 2_566
Ag1 Ag2 C21 Ag5 -73.50(16) 2_566 2_566
Ag3 Ag2 C21 Ag5 179.1(2) . 2_566
Ag2 C21 C22 C23 -124(12) . .
Ag1 C21 C22 C23 119(13) 2_566 .
Ag5 C21 C22 C23 -168(13) 2_566 .
C21 C22 C23 C24 -70(37) . .
C22 C23 C24 C25 -116(50) . .
C23 C24 C25 C26 -144(49) . .
C23 C24 C25 C30 -20(49) . .
C24 C25 C26 C27 -178.6(7) . .
C30 C25 C26 C27 57.9(9) . .
C25 C26 C27 C28 -55.4(10) . .
C26 C27 C28 C29 55.5(10) . .
C27 C28 C29 C30 -57.3(10) . .
C24 C25 C30 C29 175.6(7) . .
C26 C25 C30 C29 -60.0(9) . .
C28 C29 C30 C25 60.0(10) . .
C11 Cu1 C31 C32 -33(2) . .
C41 Cu1 C31 C32 134.4(19) . .
Ag4 Cu1 C31 C32 153(2) . .
Ag3 Cu1 C31 C32 -62.4(19) . .
Ag5 Cu1 C31 C32 100(4) . .
Ag2 Cu1 C31 C32 -157.0(18) 2_566 .
Ag1 Cu1 C31 C32 -88.3(19) . .
C11 Cu1 C31 Ag3 28.9(3) . .
C41 Cu1 C31 Ag3 -163.2(2) . .
Ag4 Cu1 C31 Ag3 -144.6(2) . .
Ag5 Cu1 C31 Ag3 162(3) . .
Ag2 Cu1 C31 Ag3 -94.60(14) 2_566 .
Ag1 Cu1 C31 Ag3 -25.8(2) . .
C11 Cu1 C31 Ag4 173.6(2) . .
C41 Cu1 C31 Ag4 -18.6(3) . .
Ag3 Cu1 C31 Ag4 144.6(2) . .
Ag5 Cu1 C31 Ag4 -53(4) . .
Ag2 Cu1 C31 Ag4 50.02(18) 2_566 .
Ag1 Cu1 C31 Ag4 118.79(12) . .
P2 Ag3 C31 C32 23.2(5) . .
C11 Ag3 C31 C32 144.9(5) . .
Cu1 Ag3 C31 C32 164.9(5) . .
Ag2 Ag3 C31 C32 -126.3(4) . .
Ag1 Ag3 C31 C32 -174.8(4) . .
P2 Ag3 C31 Cu1 -141.64(11) . .
C11 Ag3 C31 Cu1 -20.0(2) . .
Ag2 Ag3 C31 Cu1 68.8(2) . .
Ag1 Ag3 C31 Cu1 20.37(18) . .
P2 Ag3 C31 Ag4 165.6(2) . .
C11 Ag3 C31 Ag4 -72.8(4) . .
Cu1 Ag3 C31 Ag4 -52.7(3) . .
Ag2 Ag3 C31 Ag4 16.0(5) . .
Ag1 Ag3 C31 Ag4 -32.4(4) . .
P1 Ag4 C31 C32 -41.6(6) . .
C1 Ag4 C31 C32 114.0(6) 2_566 .
C41 Ag4 C31 C32 -159.1(6) . .
C2 Ag4 C31 C32 87.8(6) 2_566 .
Cu1 Ag4 C31 C32 -171.1(7) . .
P1 Ag4 C31 Cu1 129.47(12) . .
C1 Ag4 C31 Cu1 -74.9(2) 2_566 .
C41 Ag4 C31 Cu1 12.0(2) . .
C2 Ag4 C31 Cu1 -101.1(2) 2_566 .
P1 Ag4 C31 Ag3 -176.8(3) . .
C1 Ag4 C31 Ag3 -21.3(4) 2_566 .
C41 Ag4 C31 Ag3 65.7(4) . .
C2 Ag4 C31 Ag3 -47.4(4) 2_566 .
Cu1 Ag4 C31 Ag3 53.7(3) . .
Cu1 C31 C32 C33 6(47) . .
Ag3 C31 C32 C33 -54(46) . .
Ag4 C31 C32 C33 156(46) . .
C31 C32 C33 C34 72(50) . .
C32 C33 C34 C35 -41(19) . .
C33 C34 C35 C40 -42(7) . .
C33 C34 C35 C36 -166(7) . .
C34 C35 C36 C37 -177.5(7) . .
C40 C35 C36 C37 59.3(9) . .
C35 C36 C37 C38 -58.4(10) . .
C36 C37 C38 C39 56.5(10) . .
C37 C38 C39 C40 -54.2(11) . .
C34 C35 C40 C39 177.3(6) . .
C36 C35 C40 C39 -56.9(9) . .
C38 C39 C40 C35 53.5(10) . .
C11 Cu1 C41 C42 106(6) . .
C31 Cu1 C41 C42 -61(6) . .
Ag4 Cu1 C41 C42 -79(6) . .
Ag3 Cu1 C41 C42 -146(6) . .
Ag5 Cu1 C41 C42 117(6) . .
Ag2 Cu1 C41 C42 -164(6) 2_566 .
Ag1 Cu1 C41 C42 155(6) . .
C11 Cu1 C41 Ag5 -11.1(3) . .
C31 Cu1 C41 Ag5 -177.9(2) . .
Ag4 Cu1 C41 Ag5 164.4(2) . .
Ag3 Cu1 C41 Ag5 97.1(7) . .
Ag2 Cu1 C41 Ag5 79.57(15) 2_566 .
Ag1 Cu1 C41 Ag5 38.45(17) . .
C11 Cu1 C41 Ag4 -175.5(2) . .
C31 Cu1 C41 Ag4 17.7(3) . .
Ag3 Cu1 C41 Ag4 -67.2(7) . .
Ag5 Cu1 C41 Ag4 -164.4(2) . .
Ag2 Cu1 C41 Ag4 -84.78(13) 2_566 .
Ag1 Cu1 C41 Ag4 -125.90(7) . .
C11 Cu1 C41 Ag2 -90.7(3) . 2_566
C31 Cu1 C41 Ag2 102.5(3) . 2_566
Ag4 Cu1 C41 Ag2 84.78(13) . 2_566
Ag3 Cu1 C41 Ag2 17.6(8) . 2_566
Ag5 Cu1 C41 Ag2 -79.57(15) . 2_566
Ag1 Cu1 C41 Ag2 -41.12(14) . 2_566
P3 Ag5 C41 C42 -47.2(6) . .
C21 Ag5 C41 C42 97.9(6) 2_566 .
Cu1 Ag5 C41 C42 -174.3(7) . .
Ag1 Ag5 C41 C42 147.9(6) . .
Ag2 Ag5 C41 C42 104.5(6) 2_566 .
P3 Ag5 C41 Cu1 127.12(15) . .
C21 Ag5 C41 Cu1 -87.8(2) 2_566 .
Ag1 Ag5 C41 Cu1 -37.84(18) . .
Ag2 Ag5 C41 Cu1 -81.22(18) 2_566 .
P3 Ag5 C41 Ag4 156.0(4) . .
C21 Ag5 C41 Ag4 -58.9(6) 2_566 .
Cu1 Ag5 C41 Ag4 28.9(4) . .
Ag1 Ag5 C41 Ag4 -9.0(6) . .
Ag2 Ag5 C41 Ag4 -52.3(5) 2_566 .
P3 Ag5 C41 Ag2 -151.67(9) . 2_566
C21 Ag5 C41 Ag2 -6.6(2) 2_566 2_566
Cu1 Ag5 C41 Ag2 81.22(18) . 2_566
Ag1 Ag5 C41 Ag2 43.37(13) . 2_566
C31 Ag4 C41 C42 161.2(6) . .
P1 Ag4 C41 C42 40.9(6) . .
C1 Ag4 C41 C42 -98.9(6) 2_566 .
C2 Ag4 C41 C42 -87.0(6) 2_566 .
Cu1 Ag4 C41 C42 173.5(7) . .
C31 Ag4 C41 Cu1 -12.3(2) . .
P1 Ag4 C41 Cu1 -132.64(12) . .
C1 Ag4 C41 Cu1 87.5(2) 2_566 .
C2 Ag4 C41 Cu1 99.5(2) 2_566 .
C31 Ag4 C41 Ag5 -42.6(6) . .
P1 Ag4 C41 Ag5 -162.9(5) . .
C1 Ag4 C41 Ag5 57.2(6) 2_566 .
C2 Ag4 C41 Ag5 69.2(6) 2_566 .
Cu1 Ag4 C41 Ag5 -30.3(4) . .
C31 Ag4 C41 Ag2 -94.13(19) . 2_566
P1 Ag4 C41 Ag2 145.53(9) . 2_566
C1 Ag4 C41 Ag2 5.68(19) 2_566 2_566
C2 Ag4 C41 Ag2 17.6(2) 2_566 2_566
Cu1 Ag4 C41 Ag2 -81.83(17) . 2_566
Cu1 C41 C42 C43 -8(26) . .
Ag5 C41 C42 C43 108(22) . .
Ag4 C41 C42 C43 -85(22) . .
Ag2 C41 C42 C43 -171(22) 2_566 .
C41 C42 C43 C44 -177(100) . .
C42 C43 C44 C45 11(100) . .
C42 C43 C44 C50 101(87) . .
C42 C43 C44 C46 -124(84) . .
C43 C44 C45 C50 94(62) . .
C46 C44 C45 C50 -127(2) . .
C50 C44 C45 C46 127(2) . .
C43 C44 C45 C46 -139(63) . .
C50 C45 C46 C47 -21(2) . .
C44 C45 C46 C47 -83(4) . .
C50 C45 C46 C44 61(4) . .
C45 C44 C46 C47 115(2) . .
C50 C44 C46 C47 76(3) . .
C43 C44 C46 C47 -70(7) . .
C50 C44 C46 C45 -38.9(17) . .
C43 C44 C46 C45 175(9) . .
C45 C46 C47 C48 13(2) . .
C44 C46 C47 C48 -39(3) . .
C46 C47 C48 C49 -2(2) . .
C47 C48 C49 C50 -1(2) . .
C48 C49 C50 C45 -8(2) . .
C48 C49 C50 C44 49(3) . .
C46 C45 C50 C49 19(2) . .
C44 C45 C50 C49 83(4) . .
C46 C45 C50 C44 -64(4) . .
C45 C44 C50 C49 -118(2) . .
C43 C44 C50 C49 70(6) . .
C46 C44 C50 C49 -79(3) . .
C43 C44 C50 C45 -173(8) . .
C46 C44 C50 C45 38.4(15) . .
C57 P1 C51 C56 -159.7(7) . .
C63 P1 C51 C56 92.4(8) . .
Ag4 P1 C51 C56 -35.1(8) . .
C57 P1 C51 C52 19.1(7) . .
C63 P1 C51 C52 -88.8(7) . .
Ag4 P1 C51 C52 143.7(6) . .
C56 C51 C52 C53 -0.2(12) . .
P1 C51 C52 C53 -179.1(6) . .
C51 C52 C53 C54 -0.3(13) . .
C52 C53 C54 C55 0.1(15) . .
C53 C54 C55 C56 0.6(18) . .
C52 C51 C56 C55 1.0(15) . .
P1 C51 C56 C55 179.9(9) . .
C54 C55 C56 C51 -1.2(19) . .
C51 P1 C57 C62 96.8(6) . .
C63 P1 C57 C62 -153.5(5) . .
Ag4 P1 C57 C62 -25.7(6) . .
C51 P1 C57 C58 -79.6(6) . .
C63 P1 C57 C58 30.0(6) . .
Ag4 P1 C57 C58 157.9(5) . .
C62 C57 C58 C59 -0.6(10) . .
P1 C57 C58 C59 175.8(6) . .
C57 C58 C59 C60 -0.4(11) . .
C58 C59 C60 C61 1.3(12) . .
C59 C60 C61 C62 -1.2(12) . .
C60 C61 C62 C57 0.2(12) . .
C58 C57 C62 C61 0.7(10) . .
P1 C57 C62 C61 -175.9(6) . .
C51 P1 C63 C68 10.2(6) . .
C57 P1 C63 C68 -99.2(6) . .
Ag4 P1 C63 C68 134.3(5) . .
C51 P1 C63 C64 -171.5(5) . .
C57 P1 C63 C64 79.1(5) . .
Ag4 P1 C63 C64 -47.4(5) . .
C68 C63 C64 C65 0.5(10) . .
P1 C63 C64 C65 -177.8(5) . .
C63 C64 C65 C66 -1.3(11) . .
C64 C65 C66 C67 1.6(11) . .
C65 C66 C67 C68 -1.0(11) . .
C64 C63 C68 C67 0.1(10) . .
P1 C63 C68 C67 178.3(6) . .
C66 C67 C68 C63 0.1(11) . .
C81 P2 C69 C70 76.8(7) . .
C75 P2 C69 C70 -174.7(7) . .
Ag3 P2 C69 C70 -48.1(7) . .
C81 P2 C69 C74 -97.6(13) . .
C75 P2 C69 C74 10.9(14) . .
Ag3 P2 C69 C74 137.5(13) . .
C74 C69 C70 C71 -10.3(16) . .
P2 C69 C70 C71 174.9(6) . .
C69 C70 C71 C72 7.0(15) . .
C70 C71 C72 C73 9(2) . .
C71 C72 C73 C74 -21(3) . .
C70 C69 C74 C73 -2(3) . .
P2 C69 C74 C73 172.5(15) . .
C72 C73 C74 C69 17(3) . .
C69 P2 C75 C80 93.4(6) . .
C81 P2 C75 C80 -155.7(6) . .
Ag3 P2 C75 C80 -30.8(6) . .
C69 P2 C75 C76 -83.4(6) . .
C81 P2 C75 C76 27.5(6) . .
Ag3 P2 C75 C76 152.4(5) . .
C80 C75 C76 C77 -0.8(11) . .
P2 C75 C76 C77 175.9(6) . .
C75 C76 C77 C78 0.5(12) . .
C76 C77 C78 C79 0.3(12) . .
C77 C78 C79 C80 -0.9(12) . .
C76 C75 C80 C79 0.3(11) . .
P2 C75 C80 C79 -176.5(6) . .
C78 C79 C80 C75 0.5(13) . .
C69 P2 C81 C86 -161.9(5) . .
C75 P2 C81 C86 89.8(6) . .
Ag3 P2 C81 C86 -37.2(6) . .
C69 P2 C81 C82 23.1(6) . .
C75 P2 C81 C82 -85.2(6) . .
Ag3 P2 C81 C82 147.8(5) . .
C86 C81 C82 C83 -1.6(10) . .
P2 C81 C82 C83 173.3(5) . .
C81 C82 C83 C84 -0.1(11) . .
C82 C83 C84 C85 1.8(12) . .
C83 C84 C85 C86 -1.7(13) . .
C82 C81 C86 C85 1.7(11) . .
P2 C81 C86 C85 -173.5(6) . .
C84 C85 C86 C81 -0.1(12) . .
C99 P3 C87 C92 177.8(6) . .
C93 P3 C87 C92 -71.6(7) . .
Ag5 P3 C87 C92 59.4(7) . .
C99 P3 C87 C88 -4.1(7) . .
C93 P3 C87 C88 106.5(6) . .
Ag5 P3 C87 C88 -122.5(6) . .
C92 C87 C88 C89 -1.8(12) . .
P3 C87 C88 C89 -179.9(6) . .
C87 C88 C89 C90 2.3(13) . .
C88 C89 C90 C91 -0.9(14) . .
C89 C90 C91 C92 -0.9(15) . .
C88 C87 C92 C91 0.0(13) . .
P3 C87 C92 C91 178.2(7) . .
C90 C91 C92 C87 1.4(15) . .
C99 P3 C93 C94 -105.9(6) . .
C87 P3 C93 C94 144.8(5) . .
Ag5 P3 C93 C94 15.0(6) . .
C99 P3 C93 C98 70.4(6) . .
C87 P3 C93 C98 -39.0(6) . .
Ag5 P3 C93 C98 -168.8(5) . .
C98 C93 C94 C95 -2.2(10) . .
P3 C93 C94 C95 174.1(5) . .
C93 C94 C95 C96 1.2(11) . .
C94 C95 C96 C97 1.1(11) . .
C95 C96 C97 C98 -2.4(12) . .
C96 C97 C98 C93 1.4(12) . .
C94 C93 C98 C97 0.9(11) . .
P3 C93 C98 C97 -175.3(6) . .
C93 P3 C99 C100 -3.8(7) . .
C87 P3 C99 C100 106.3(6) . .
Ag5 P3 C99 C100 -130.5(5) . .
C93 P3 C99 C104 176.5(5) . .
C87 P3 C99 C104 -73.4(6) . .
Ag5 P3 C99 C104 49.8(6) . .
C104 C99 C100 C101 -0.1(10) . .
P3 C99 C100 C101 -179.8(5) . .
C99 C100 C101 C102 1.1(11) . .
C100 C101 C102 C103 -1.7(12) . .
C101 C102 C103 C104 1.3(13) . .
C102 C103 C104 C99 -0.3(12) . .
C100 C99 C104 C103 -0.3(11) . .
P3 C99 C104 C103 179.4(6) . .
